data_7128946
loop_
_publ_author_name
'Gralinski, Steven R.'
'Roy, Mrittika'
'Baldauf, Lilia M.'
'Olmstead, Marilyn M.'
'Balch, Alan L.'

_publ_section_title
;
 Introduction of a (Ph<sub>3</sub>P)<sub>2</sub>Pt group into the rim of
 an open-cage fullerene by breaking a carbon-carbon bond.
;
_journal_issue 79
_journal_name_full 'Chemical communications (Cambridge, England)'
_journal_page_first 10218
_journal_page_last 10221
_journal_paper_doi 10.1039/d1cc04336f
_journal_volume 57
_journal_year 2021
_chemical_formula_moiety 'C116 H44 N2 O2 P2 Pt, C6 H14, C6 H12'
_chemical_formula_sum 'C128 H70 N2 O2 P2 Pt'
_chemical_formula_weight 1924.89
_space_group_crystal_system triclinic
_space_group_IT_number 2
_space_group_name_Hall '-P 1'
_space_group_name_H-M_alt 'P -1'
_atom_sites_solution_hydrogens geom
_atom_sites_solution_primary dual
_atom_sites_solution_secondary difmap
_audit_creation_method SHELXL-2018/3
_audit_update_record
;
2021-06-03 deposited with the CCDC.	2021-09-08 downloaded from the CCDC.
;
_cell_angle_alpha 79.1823(16)
_cell_angle_beta 80.6461(16)
_cell_angle_gamma 65.3053(14)
_cell_formula_units_Z 2
_cell_length_a 14.8879(4)
_cell_length_b 16.0972(4)
_cell_length_c 19.9238(6)
_cell_measurement_reflns_used 9857
_cell_measurement_temperature 90(2)
_cell_measurement_theta_max 26.0
_cell_measurement_theta_min 2.35
_cell_volume 4242.1(2)
_computing_cell_refinement 'SAINT (Bruker, 2019)'
_computing_data_collection 'Apex3 (Bruker, 2019)'
_computing_data_reduction 'SAINT (Bruker, 2019)'
_computing_publication_material 'SHELXL-2018/3 (Sheldrick, 2018)'
_computing_structure_refinement 'SHELXL-2018/3 (Sheldrick, 2018)'
_computing_structure_solution 'SHELXT (Sheldrick, 2015)'
_diffrn_ambient_temperature 90(2)
_diffrn_detector_area_resol_mean 8.3
_diffrn_measured_fraction_theta_full 0.996
_diffrn_measured_fraction_theta_max 0.995
_diffrn_measurement_device_type 'ApexII CCD'
_diffrn_measurement_method \w
_diffrn_radiation_type MoK\a
_diffrn_radiation_wavelength 0.71073
_diffrn_reflns_av_R_equivalents 0.0602
_diffrn_reflns_av_unetI/netI 0.0490
_diffrn_reflns_Laue_measured_fraction_full 0.996
_diffrn_reflns_Laue_measured_fraction_max 0.995
_diffrn_reflns_limit_h_max 18
_diffrn_reflns_limit_h_min -18
_diffrn_reflns_limit_k_max 19
_diffrn_reflns_limit_k_min -19
_diffrn_reflns_limit_l_max 24
_diffrn_reflns_limit_l_min -24
_diffrn_reflns_number 68790
_diffrn_reflns_point_group_measured_fraction_full 0.996
_diffrn_reflns_point_group_measured_fraction_max 0.995
_diffrn_reflns_theta_full 25.242
_diffrn_reflns_theta_max 26.041
_diffrn_reflns_theta_min 1.045
_diffrn_source 'fine-focus sealed tube'
_exptl_absorpt_coefficient_mu 1.756
_exptl_absorpt_correction_T_max 0.894
_exptl_absorpt_correction_T_min 0.608
_exptl_absorpt_correction_type analytical
_exptl_absorpt_process_details 'SADABS (Sheldrick,2016/2)'
_exptl_crystal_colour 'dark red'
_exptl_crystal_density_diffrn 1.507
_exptl_crystal_description plate
_exptl_crystal_F_000 1952
_exptl_crystal_preparation Electrochemistry
_exptl_crystal_recrystallization_method 'Re-crystallisation from solvent: carbon disulfide/hexanes'
_exptl_crystal_size_max 0.420
_exptl_crystal_size_mid 0.270
_exptl_crystal_size_min 0.150
_refine_diff_density_max 5.009
_refine_diff_density_min -3.722
_refine_diff_density_rms 0.163
_refine_ls_extinction_method none
_refine_ls_goodness_of_fit_ref 1.161
_refine_ls_hydrogen_treatment constr
_refine_ls_matrix_type full
_refine_ls_number_parameters 1184
_refine_ls_number_reflns 16695
_refine_ls_number_restraints 13
_refine_ls_restrained_S_all 1.166
_refine_ls_R_factor_all 0.0899
_refine_ls_R_factor_gt 0.0733
_refine_ls_shift/su_max 0.000
_refine_ls_shift/su_mean 0.000
_refine_ls_structure_factor_coef Fsqd
_refine_ls_weighting_details 'w=1/[\s^2^(Fo^2^)+63.5654P] where P=(Fo^2^+2Fc^2^)/3'
_refine_ls_weighting_scheme calc
_refine_ls_wR_factor_gt 0.1720
_refine_ls_wR_factor_ref 0.1827
_reflns_Friedel_coverage 0.000
_reflns_number_gt 13971
_reflns_number_total 16695
_reflns_threshold_expression 'I > 2\s(I)'
_cod_data_source_file d1cc04336f2.cif
_cod_data_source_block sg01
_cod_depositor_comments 'Adding full bibliography for 7128946--7128947.cif.'
_cod_database_code 7128946
_shelx_shelxl_version_number 2018/3
_shelx_space_group_comment
;
The symmetry employed for this shelxl refinement is uniquely defined
by the following loop, which should always be used as a source of
symmetry information in preference to the above space-group names.
They are only intended as comments.
;
_shelx_estimated_absorpt_t_min 0.526
_shelx_estimated_absorpt_t_max 0.779

loop_
_space_group_symop_operation_xyz
'x, y, z'
'-x, -y, -z'

loop_
_atom_site_label
_atom_site_type_symbol
_atom_site_fract_x
_atom_site_fract_y
_atom_site_fract_z
_atom_site_U_iso_or_equiv
_atom_site_adp_type
_atom_site_occupancy
_atom_site_site_symmetry_order
_atom_site_calc_flag
_atom_site_refinement_flags_posn
_atom_site_refinement_flags_adp
_atom_site_refinement_flags_occupancy
_atom_site_disorder_assembly
_atom_site_disorder_group
Pt1 Pt 0.34865(2) 0.38335(2) 0.23344(2) 0.02919(10) Uani 1 1 d . . . . .
P1 P 0.46869(14) 0.38958(14) 0.29449(11) 0.0272(4) Uani 1 1 d . . . . .
P2 P 0.28341(15) 0.53642(14) 0.18026(12) 0.0290(4) Uani 1 1 d . . . . .
O1 O 0.2734(4) 0.3532(4) 0.3844(3) 0.0308(12) Uani 1 1 d . . . . .
O2 O 0.0907(4) 0.4233(4) 0.2975(3) 0.0329(13) Uani 1 1 d . . . . .
N1 N 0.1068(4) 0.3164(4) 0.4284(3) 0.0253(14) Uani 1 1 d . . . . .
N2 N 0.3297(5) 0.1478(5) 0.5062(4) 0.0317(15) Uani 1 1 d . . . . .
C1 C 0.0257(5) 0.2495(5) 0.2956(4) 0.0253(16) Uani 1 1 d . . . . .
C2 C 0.1268(6) 0.1500(5) 0.3834(4) 0.0269(16) Uani 1 1 d . . . . .
C3 C 0.2080(5) 0.1556(5) 0.4028(4) 0.0259(16) Uani 1 1 d . . . . .
C4 C 0.2802(5) 0.2765(5) 0.3811(4) 0.0256(16) Uani 1 1 d . . . . .
C5 C 0.3557(5) 0.2134(5) 0.3344(4) 0.0262(16) Uani 1 1 d . . . . .
C6 C 0.3878(5) 0.2466(5) 0.2703(4) 0.0276(17) Uani 1 1 d . . . . .
C7 C 0.2675(6) 0.3491(5) 0.1787(4) 0.0290(17) Uani 1 1 d . . . . .
C8 C 0.1677(6) 0.3685(5) 0.1867(4) 0.0270(16) Uani 1 1 d . . . . .
C9 C 0.0986(5) 0.3808(5) 0.2524(4) 0.0272(17) Uani 1 1 d . . . . .
C10 C 0.0417(5) 0.3186(5) 0.2486(4) 0.0276(17) Uani 1 1 d . . . . .
C11 C 0.0463(5) 0.3158(5) 0.1772(4) 0.0294(17) Uani 1 1 d . . . . .
C12 C 0.0235(5) 0.2541(5) 0.1510(4) 0.0271(16) Uani 1 1 d . . . . .
C13 C 0.0132(5) 0.1794(5) 0.1988(4) 0.0262(16) Uani 1 1 d . . . . .
C14 C 0.0249(5) 0.1706(5) 0.2681(4) 0.0257(16) Uani 1 1 d . . . . .
C15 C 0.0765(5) 0.0772(6) 0.3036(4) 0.0282(17) Uani 1 1 d . . . . .
C16 C 0.1355(5) 0.0687(5) 0.3580(4) 0.0260(16) Uani 1 1 d . . . . .
C17 C 0.2237(6) -0.0100(5) 0.3679(4) 0.0281(17) Uani 1 1 d . . . . .
C18 C 0.3107(6) -0.0016(5) 0.3819(4) 0.0281(17) Uani 1 1 d . . . . .
C19 C 0.3050(6) 0.0836(5) 0.3898(4) 0.0269(16) Uani 1 1 d . . . . .
C20 C 0.3801(5) 0.1158(6) 0.3530(4) 0.0273(16) Uani 1 1 d . . . . .
C21 C 0.4586(5) 0.0557(5) 0.3140(4) 0.0275(17) Uani 1 1 d . . . . .
C22 C 0.4903(5) 0.0900(5) 0.2466(4) 0.0271(16) Uani 1 1 d . . . . .
C23 C 0.4412(5) 0.1840(5) 0.2199(4) 0.0276(17) Uani 1 1 d . . . . .
C24 C 0.4211(6) 0.2064(5) 0.1476(4) 0.0269(16) Uani 1 1 d . . . . .
C25 C 0.3279(5) 0.2846(5) 0.1286(4) 0.0266(16) Uani 1 1 d . . . . .
C26 C 0.2808(6) 0.2772(6) 0.0754(4) 0.0292(17) Uani 1 1 d . . . . .
C27 C 0.1735(5) 0.3105(6) 0.0808(4) 0.0291(17) Uani 1 1 d . . . . .
C28 C 0.1226(6) 0.3450(5) 0.1400(4) 0.0273(16) Uani 1 1 d . . . . .
C29 C 0.1467(6) 0.2483(5) 0.0516(4) 0.0290(17) Uani 1 1 d . . . . .
C30 C 0.0715(6) 0.2213(6) 0.0861(4) 0.0304(17) Uani 1 1 d . . . . .
C31 C 0.0853(6) 0.1267(6) 0.0920(4) 0.0307(18) Uani 1 1 d . . . . .
C32 C 0.0475(6) 0.1017(5) 0.1612(4) 0.0289(17) Uani 1 1 d . . . . .
C33 C 0.0923(6) 0.0143(5) 0.1952(4) 0.0293(17) Uani 1 1 d . . . . .
C34 C 0.1061(6) 0.0017(6) 0.2672(4) 0.0307(18) Uani 1 1 d . . . . .
C35 C 0.1973(6) -0.0794(5) 0.2783(4) 0.0300(17) Uani 1 1 d . . . . .
C36 C 0.2552(6) -0.0849(6) 0.3285(5) 0.0343(19) Uani 1 1 d . . . . .
C37 C 0.3628(6) -0.1206(5) 0.3142(4) 0.0294(17) Uani 1 1 d . . . . .
C38 C 0.3960(6) -0.0670(5) 0.3463(4) 0.0284(17) Uani 1 1 d . . . . .
C39 C 0.4687(5) -0.0371(5) 0.3125(4) 0.0290(17) Uani 1 1 d . . . . .
C40 C 0.5138(6) -0.0633(5) 0.2457(5) 0.0316(18) Uani 1 1 d . . . . .
C41 C 0.5258(5) 0.0164(5) 0.2050(4) 0.0277(17) Uani 1 1 d . . . . .
C42 C 0.5126(6) 0.0378(6) 0.1360(4) 0.0311(18) Uani 1 1 d . . . . .
C43 C 0.4599(6) 0.1327(5) 0.1073(4) 0.0286(17) Uani 1 1 d . . . . .
C44 C 0.4085(6) 0.1301(6) 0.0524(4) 0.0311(18) Uani 1 1 d . . . . .
C45 C 0.3189(6) 0.2005(6) 0.0371(4) 0.0312(18) Uani 1 1 d . . . . .
C46 C 0.2376(6) 0.1817(6) 0.0229(4) 0.0314(18) Uani 1 1 d . . . . .
C47 C 0.2489(6) 0.0910(6) 0.0257(4) 0.0312(18) Uani 1 1 d . . . . .
C48 C 0.1712(6) 0.0620(6) 0.0614(4) 0.0322(18) Uani 1 1 d . . . . .
C49 C 0.2176(6) -0.0305(6) 0.0964(5) 0.0329(18) Uani 1 1 d . . . . .
C50 C 0.1788(6) -0.0544(5) 0.1619(5) 0.0308(18) Uani 1 1 d . . . . .
C51 C 0.2428(6) -0.1122(5) 0.2138(5) 0.0325(18) Uani 1 1 d . . . . .
C52 C 0.3464(6) -0.1443(6) 0.1994(5) 0.0337(19) Uani 1 1 d . . . . .
C53 C 0.4076(6) -0.1481(5) 0.2506(5) 0.0305(18) Uani 1 1 d . . . . .
C54 C 0.4843(6) -0.1180(5) 0.2152(5) 0.0322(18) Uani 1 1 d . . . . .
C55 C 0.4724(6) -0.0977(6) 0.1428(5) 0.0319(18) Uani 1 1 d . . . . .
C56 C 0.4872(6) -0.0223(6) 0.1039(4) 0.0321(18) Uani 1 1 d . . . . .
C57 C 0.4220(6) 0.0351(6) 0.0523(4) 0.0319(18) Uani 1 1 d . . . . .
C58 C 0.3437(6) 0.0162(6) 0.0398(4) 0.0311(18) Uani 1 1 d . . . . .
C59 C 0.3252(6) -0.0601(6) 0.0822(4) 0.0319(18) Uani 1 1 d . . . . .
C60 C 0.3868(6) -0.1161(6) 0.1325(5) 0.0338(19) Uani 1 1 d . . . . .
C61 C 0.0306(5) 0.2352(5) 0.3741(4) 0.0270(16) Uani 1 1 d . . . . .
C62 C 0.0328(6) 0.3162(5) 0.4036(4) 0.0265(16) Uani 1 1 d . . . . .
C63 C 0.2038(6) 0.2395(5) 0.4268(4) 0.0276(17) Uani 1 1 d . . . . .
C64 C -0.0545(5) 0.2115(5) 0.4166(4) 0.0270(17) Uani 1 1 d . . . . .
C65 C -0.0477(6) 0.1848(6) 0.4860(4) 0.0312(18) Uani 1 1 d . . . . .
H65 H 0.008108 0.181019 0.505637 0.037 Uiso 1 1 calc R U . . .
C66 C -0.1221(6) 0.1631(7) 0.5282(5) 0.039(2) Uani 1 1 d . . . . .
H66 H -0.115743 0.142351 0.575754 0.047 Uiso 1 1 calc R U . . .
C67 C -0.2046(6) 0.1723(6) 0.4997(5) 0.036(2) Uani 1 1 d . . . . .
H67 H -0.256330 0.159315 0.527982 0.043 Uiso 1 1 calc R U . . .
C68 C -0.2127(6) 0.1999(6) 0.4309(5) 0.036(2) Uani 1 1 d . . . . .
H68 H -0.270002 0.205866 0.411947 0.044 Uiso 1 1 calc R U . . .
C69 C -0.1384(6) 0.2192(6) 0.3884(5) 0.0313(18) Uani 1 1 d . . . . .
H69A H -0.144288 0.237567 0.340573 0.038 Uiso 1 1 calc R U . . .
C70 C -0.0626(6) 0.3995(5) 0.4130(4) 0.0280(17) Uani 1 1 d . . . . .
C71 C -0.0736(6) 0.4509(6) 0.4649(5) 0.0344(19) Uani 1 1 d . . . . .
H71 H -0.020782 0.433068 0.492808 0.041 Uiso 1 1 calc R U . . .
C72 C -0.1604(6) 0.5280(6) 0.4769(5) 0.0359(19) Uani 1 1 d . . . . .
H72 H -0.166712 0.562381 0.512560 0.043 Uiso 1 1 calc R U . . .
C73 C -0.2372(6) 0.5542(6) 0.4364(5) 0.041(2) Uani 1 1 d . . . . .
H73 H -0.296881 0.606491 0.444311 0.049 Uiso 1 1 calc R U . . .
C74 C -0.2272(6) 0.5039(6) 0.3842(5) 0.040(2) Uani 1 1 d . . . . .
H74 H -0.280031 0.522438 0.356251 0.047 Uiso 1 1 calc R U . . .
C75 C -0.1405(6) 0.4266(6) 0.3724(5) 0.0342(19) Uani 1 1 d . . . . .
H75 H -0.134522 0.392461 0.336637 0.041 Uiso 1 1 calc R U . . .
C76 C 0.2358(6) 0.2119(5) 0.5002(4) 0.0271(16) Uani 1 1 d . . . . .
C77 C 0.1722(6) 0.2485(6) 0.5564(5) 0.038(2) Uani 1 1 d . . . . .
H77 H 0.107120 0.294222 0.550432 0.046 Uiso 1 1 calc R U . . .
C78 C 0.2050(7) 0.2175(7) 0.6207(5) 0.046(2) Uani 1 1 d . . . . .
H78 H 0.162639 0.241279 0.659825 0.055 Uiso 1 1 calc R U . . .
C79 C 0.3011(7) 0.1508(7) 0.6281(5) 0.041(2) Uani 1 1 d . . . . .
H79 H 0.325562 0.127873 0.671933 0.050 Uiso 1 1 calc R U . . .
C80 C 0.3594(6) 0.1193(6) 0.5693(5) 0.0346(19) Uani 1 1 d . . . . .
H80 H 0.424999 0.074185 0.574127 0.042 Uiso 1 1 calc R U . . .
C81 C 0.5157(6) 0.2906(6) 0.3614(4) 0.0297(17) Uani 1 1 d . . . . .
C82 C 0.5741(6) 0.2036(6) 0.3403(5) 0.0323(18) Uani 1 1 d . . . . .
H82 H 0.592453 0.198400 0.292846 0.039 Uiso 1 1 calc R U . . .
C83 C 0.6048(6) 0.1258(6) 0.3882(5) 0.036(2) Uani 1 1 d . . . . .
H83 H 0.644108 0.067372 0.373383 0.043 Uiso 1 1 calc R U . . .
C84 C 0.5790(7) 0.1320(7) 0.4578(5) 0.040(2) Uani 1 1 d . . . . .
H84 H 0.598911 0.077974 0.490412 0.048 Uiso 1 1 calc R U . . .
C85 C 0.5244(7) 0.2172(7) 0.4791(5) 0.043(2) Uani 1 1 d . . . . .
H85 H 0.508616 0.221967 0.526708 0.051 Uiso 1 1 calc R U . . .
C86 C 0.4920(6) 0.2966(6) 0.4312(5) 0.0328(18) Uani 1 1 d . . . . .
H86 H 0.453532 0.354936 0.446450 0.039 Uiso 1 1 calc R U . . .
C87 C 0.5816(5) 0.3781(5) 0.2376(5) 0.0298(18) Uani 1 1 d . . . . .
C88 C 0.5799(6) 0.3885(6) 0.1675(4) 0.0323(18) Uani 1 1 d . . . . .
H88 H 0.519723 0.401212 0.149155 0.039 Uiso 1 1 calc R U . . .
C89 C 0.6646(6) 0.3809(6) 0.1230(5) 0.037(2) Uani 1 1 d . . . . .
H89A H 0.661782 0.389703 0.074775 0.044 Uiso 1 1 calc R U . . .
C90 C 0.7529(6) 0.3604(6) 0.1496(5) 0.038(2) Uani 1 1 d . . . . .
H90 H 0.811196 0.354343 0.119528 0.046 Uiso 1 1 calc R U . . .
C91 C 0.7563(6) 0.3488(6) 0.2195(5) 0.0332(19) Uani 1 1 d . . . . .
H91 H 0.817054 0.335012 0.237429 0.040 Uiso 1 1 calc R U . . .
C92 C 0.6718(6) 0.3569(6) 0.2641(5) 0.0322(18) Uani 1 1 d . . . . .
H92 H 0.674910 0.348267 0.312249 0.039 Uiso 1 1 calc R U . . .
C93 C 0.4419(6) 0.4879(6) 0.3390(5) 0.0342(19) Uani 1 1 d . . . . .
C94 C 0.5046(7) 0.5332(6) 0.3341(5) 0.042(2) Uani 1 1 d . . . . .
H94 H 0.565326 0.513604 0.305508 0.050 Uiso 1 1 calc R U . . .
C95 C 0.4803(7) 0.6063(7) 0.3700(6) 0.051(3) Uani 1 1 d . . . . .
H95 H 0.524274 0.636382 0.366125 0.061 Uiso 1 1 calc R U . . .
C96 C 0.3917(7) 0.6361(7) 0.4118(6) 0.055(3) Uani 1 1 d . . . . .
H96 H 0.374471 0.687189 0.435836 0.065 Uiso 1 1 calc R U . . .
C97 C 0.3286(7) 0.5915(7) 0.4185(6) 0.048(2) Uani 1 1 d . . . . .
H97 H 0.269086 0.610897 0.448303 0.058 Uiso 1 1 calc R U . . .
C98 C 0.3511(6) 0.5184(6) 0.3822(5) 0.037(2) Uani 1 1 d . . . . .
H98 H 0.306441 0.489041 0.386064 0.045 Uiso 1 1 calc R U . . .
C99 C 0.1970(6) 0.6179(6) 0.2377(5) 0.0317(18) Uani 1 1 d . . . . .
C100 C 0.1567(6) 0.5822(6) 0.2980(5) 0.036(2) Uani 1 1 d . . . . .
H100 H 0.177676 0.517317 0.309980 0.044 Uiso 1 1 calc R U . . .
C101 C 0.0857(7) 0.6417(7) 0.3407(5) 0.043(2) Uani 1 1 d . . . . .
H101 H 0.059085 0.617395 0.382421 0.051 Uiso 1 1 calc R U . . .
C102 C 0.0534(7) 0.7362(6) 0.3227(5) 0.042(2) Uani 1 1 d . . . . .
H102 H 0.004046 0.776699 0.351745 0.050 Uiso 1 1 calc R U . . .
C103 C 0.0934(6) 0.7718(6) 0.2620(5) 0.038(2) Uani 1 1 d . . . . .
H103 H 0.071328 0.836647 0.249543 0.045 Uiso 1 1 calc R U . . .
C104 C 0.1656(6) 0.7124(6) 0.2196(5) 0.037(2) Uani 1 1 d . . . . .
H10E H 0.193237 0.736587 0.178292 0.045 Uiso 1 1 calc R U . . .
C105 C 0.2087(6) 0.5518(5) 0.1108(5) 0.0319(18) Uani 1 1 d . . . . .
C106 C 0.1077(6) 0.6102(6) 0.1120(5) 0.040(2) Uani 1 1 d . . . . .
H106 H 0.076677 0.646387 0.148431 0.048 Uiso 1 1 calc R U . . .
C107 C 0.0527(7) 0.6154(7) 0.0599(5) 0.044(2) Uani 1 1 d . . . . .
H107 H -0.015812 0.655120 0.061212 0.053 Uiso 1 1 calc R U . . .
C108 C 0.0963(7) 0.5637(7) 0.0062(5) 0.043(2) Uani 1 1 d . . . . .
H10H H 0.058138 0.567908 -0.029101 0.051 Uiso 1 1 calc R U . . .
C109 C 0.1964(7) 0.5056(6) 0.0045(5) 0.040(2) Uani 1 1 d . . . . .
H109 H 0.227372 0.470421 -0.032420 0.047 Uiso 1 1 calc R U . . .
C110 C 0.2512(6) 0.4990(6) 0.0568(5) 0.0350(19) Uani 1 1 d . . . . .
H110 H 0.319122 0.457649 0.055850 0.042 Uiso 1 1 calc R U . . .
C111 C 0.3714(6) 0.5887(6) 0.1393(5) 0.0329(18) Uani 1 1 d . . . . .
C112 C 0.4133(6) 0.6205(6) 0.1813(5) 0.0346(19) Uani 1 1 d . . . . .
H112 H 0.391244 0.620751 0.228809 0.041 Uiso 1 1 calc R U . . .
C113 C 0.4880(6) 0.6520(6) 0.1536(5) 0.040(2) Uani 1 1 d . . . . .
H113 H 0.518563 0.670897 0.182648 0.048 Uiso 1 1 calc R U . . .
C114 C 0.5171(7) 0.6556(6) 0.0840(5) 0.043(2) Uani 1 1 d . . . . .
H114 H 0.566831 0.678040 0.064899 0.052 Uiso 1 1 calc R U . . .
C115 C 0.4735(7) 0.6264(7) 0.0426(5) 0.045(2) Uani 1 1 d . . . . .
H115 H 0.493132 0.629560 -0.005327 0.055 Uiso 1 1 calc R U . . .
C116 C 0.4016(6) 0.5925(6) 0.0695(5) 0.039(2) Uani 1 1 d . . . . .
H116 H 0.373047 0.571876 0.040175 0.046 Uiso 1 1 calc R U . . .
C11A C 0.179(3) -0.070(2) -0.2562(16) 0.096(10) Uiso 0.5 1 d D . P A 1
H11E H 0.227071 -0.062911 -0.294048 0.144 Uiso 0.5 1 calc R U P A 1
H11F H 0.156865 -0.116675 -0.263701 0.144 Uiso 0.5 1 calc R U P A 1
H11G H 0.121161 -0.010687 -0.254135 0.144 Uiso 0.5 1 calc R U P A 1
C11C C 0.228(3) -0.100(3) -0.1865(17) 0.099(12) Uiso 0.5 1 d D . P A 1
H11A H 0.287827 -0.157050 -0.193778 0.119 Uiso 0.5 1 calc R U P A 1
H11B H 0.252605 -0.052489 -0.184342 0.119 Uiso 0.5 1 calc R U P A 1
C11B C 0.194(2) -0.0384(19) -0.2339(13) 0.074(7) Uiso 0.5 1 d D . P A 2
H11H H 0.239948 -0.021898 -0.269694 0.110 Uiso 0.5 1 calc R U P A 2
H11I H 0.169009 -0.076744 -0.251267 0.110 Uiso 0.5 1 calc R U P A 2
H11J H 0.138903 0.017803 -0.221198 0.110 Uiso 0.5 1 calc R U P A 2
C11D C 0.251(2) -0.0933(19) -0.1698(13) 0.060(6) Uiso 0.5 1 d D . P A 2
H11C H 0.307562 -0.149527 -0.182873 0.072 Uiso 0.5 1 calc R U P A 2
H11D H 0.277426 -0.054887 -0.152775 0.072 Uiso 0.5 1 calc R U P A 2
C119 C 0.1852(11) -0.1194(12) -0.1149(9) 0.094(5) Uani 1 1 d . . . . .
H11L H 0.156722 -0.164602 -0.116448 0.113 Uiso 1 1 calc R U . A 1
H11M H 0.128356 -0.061435 -0.105126 0.113 Uiso 1 1 calc R U . A 1
C120 C 0.2439(13) -0.1548(11) -0.0505(7) 0.087(4) Uani 1 1 d . . . . .
H12B H 0.253557 -0.103352 -0.036785 0.105 Uiso 1 1 calc R U . . .
H12C H 0.310186 -0.203096 -0.061714 0.105 Uiso 1 1 calc R U . . .
C121 C 0.1872(14) -0.1955(12) 0.0105(10) 0.112(6) Uani 1 1 d . . . . .
H12D H 0.185187 -0.250999 -0.002623 0.134 Uiso 1 1 calc R U . . .
H12E H 0.226922 -0.216208 0.050324 0.134 Uiso 1 1 calc R U . . .
C122 C 0.0849(14) -0.1352(13) 0.0334(10) 0.115(6) Uani 1 1 d . . . . .
H12F H 0.060742 -0.166918 0.074533 0.173 Uiso 1 1 calc R U . . .
H12G H 0.041764 -0.120765 -0.003127 0.173 Uiso 1 1 calc R U . . .
H12H H 0.084141 -0.077959 0.044169 0.173 Uiso 1 1 calc R U . . .
C123 C 0.201(2) 0.1850(16) -0.1712(13) 0.172(10) Uiso 1 1 d D . . . .
H12A H 0.176161 0.165161 -0.205103 0.259 Uiso 1 1 calc R U . . .
H12I H 0.262747 0.134969 -0.156045 0.259 Uiso 1 1 calc R U . . .
H12J H 0.151491 0.200306 -0.131617 0.259 Uiso 1 1 calc R U . . .
C124 C 0.2225(13) 0.2725(10) -0.2045(9) 0.102(5) Uiso 1 1 d D . . . .
H12K H 0.273845 0.256141 -0.244407 0.122 Uiso 1 1 calc R U . . .
C125 C 0.2606(12) 0.3031(10) -0.1532(8) 0.099(5) Uiso 1 1 d D . . . .
H12L H 0.222826 0.299492 -0.107755 0.119 Uiso 1 1 calc R U . . .
H12M H 0.331564 0.263018 -0.148511 0.119 Uiso 1 1 calc R U . . .
C126 C 0.2482(10) 0.4000(9) -0.1781(8) 0.084(4) Uiso 1 1 d D . . . .
H12N H 0.264504 0.426070 -0.142765 0.100 Uiso 1 1 calc R U . . .
H12O H 0.292856 0.402626 -0.220355 0.100 Uiso 1 1 calc R U . . .
C127 C 0.1444(11) 0.4523(10) -0.1922(9) 0.106(5) Uiso 1 1 d D . . . .
H12P H 0.134217 0.508645 -0.225611 0.128 Uiso 1 1 calc R U . . .
H12Q H 0.098640 0.467641 -0.150034 0.128 Uiso 1 1 calc R U . . .
C128 C 0.1391(15) 0.3704(12) -0.2245(12) 0.150 Uiso 1 1 d D U . . .
H12R H 0.073568 0.367635 -0.209311 0.180 Uiso 1 1 calc R U . . .
H12S H 0.143752 0.385239 -0.275086 0.180 Uiso 1 1 calc R U . . .

loop_
_atom_site_aniso_label
_atom_site_aniso_U_11
_atom_site_aniso_U_22
_atom_site_aniso_U_33
_atom_site_aniso_U_23
_atom_site_aniso_U_13
_atom_site_aniso_U_12
Pt1 0.01864(15) 0.02612(16) 0.0421(2) -0.00455(12) -0.00183(12) -0.00862(12)
P1 0.0179(9) 0.0249(10) 0.0406(12) -0.0050(8) -0.0028(8) -0.0100(8)
P2 0.0188(10) 0.0240(10) 0.0422(12) -0.0029(9) -0.0014(8) -0.0079(8)
O1 0.019(3) 0.029(3) 0.044(3) -0.008(2) -0.001(2) -0.008(2)
O2 0.023(3) 0.036(3) 0.042(3) -0.008(3) -0.003(2) -0.012(2)
N1 0.015(3) 0.025(3) 0.035(4) -0.004(3) -0.003(3) -0.007(3)
N2 0.023(3) 0.031(4) 0.039(4) -0.004(3) -0.003(3) -0.009(3)
C1 0.010(3) 0.026(4) 0.036(4) -0.007(3) -0.002(3) -0.003(3)
C2 0.024(4) 0.025(4) 0.032(4) -0.002(3) -0.001(3) -0.010(3)
C3 0.017(4) 0.025(4) 0.035(4) -0.006(3) -0.002(3) -0.007(3)
C4 0.018(4) 0.025(4) 0.036(4) -0.003(3) -0.006(3) -0.010(3)
C5 0.013(3) 0.030(4) 0.032(4) -0.005(3) -0.004(3) -0.004(3)
C6 0.019(4) 0.015(3) 0.053(5) -0.016(3) 0.009(3) -0.011(3)
C7 0.035(4) 0.025(4) 0.030(4) -0.005(3) 0.004(3) -0.018(3)
C8 0.020(4) 0.023(4) 0.039(5) -0.003(3) -0.001(3) -0.010(3)
C9 0.014(3) 0.024(4) 0.042(5) -0.003(3) -0.009(3) -0.004(3)
C10 0.015(4) 0.024(4) 0.042(5) -0.008(3) -0.001(3) -0.005(3)
C11 0.013(3) 0.025(4) 0.044(5) -0.003(3) -0.003(3) -0.003(3)
C12 0.017(4) 0.029(4) 0.035(4) -0.005(3) -0.005(3) -0.007(3)
C13 0.016(4) 0.023(4) 0.041(5) -0.006(3) -0.003(3) -0.009(3)
C14 0.014(3) 0.025(4) 0.038(4) -0.008(3) 0.001(3) -0.007(3)
C15 0.015(4) 0.033(4) 0.038(5) -0.003(3) -0.001(3) -0.012(3)
C16 0.018(4) 0.027(4) 0.035(4) -0.005(3) -0.001(3) -0.011(3)
C17 0.026(4) 0.027(4) 0.036(4) -0.002(3) -0.001(3) -0.017(3)
C18 0.028(4) 0.022(4) 0.032(4) 0.001(3) -0.006(3) -0.008(3)
C19 0.023(4) 0.030(4) 0.029(4) -0.004(3) -0.003(3) -0.012(3)
C20 0.019(4) 0.031(4) 0.035(4) -0.005(3) -0.004(3) -0.013(3)
C21 0.015(4) 0.029(4) 0.036(4) -0.003(3) -0.006(3) -0.006(3)
C22 0.017(4) 0.028(4) 0.036(4) -0.005(3) -0.001(3) -0.009(3)
C23 0.016(4) 0.025(4) 0.044(5) -0.005(3) 0.000(3) -0.010(3)
C24 0.021(4) 0.023(4) 0.038(5) -0.005(3) 0.001(3) -0.012(3)
C25 0.018(4) 0.023(4) 0.036(4) -0.003(3) 0.002(3) -0.007(3)
C26 0.021(4) 0.030(4) 0.036(5) 0.001(3) -0.001(3) -0.012(3)
C27 0.017(4) 0.032(4) 0.036(5) -0.001(3) -0.006(3) -0.007(3)
C28 0.023(4) 0.023(4) 0.035(4) -0.001(3) -0.003(3) -0.009(3)
C29 0.025(4) 0.026(4) 0.036(5) -0.004(3) -0.005(3) -0.009(3)
C30 0.018(4) 0.037(5) 0.037(5) -0.003(4) -0.007(3) -0.012(3)
C31 0.025(4) 0.026(4) 0.039(5) -0.007(3) -0.004(3) -0.007(3)
C32 0.018(4) 0.027(4) 0.044(5) -0.009(3) -0.004(3) -0.009(3)
C33 0.020(4) 0.027(4) 0.046(5) -0.010(3) 0.001(3) -0.014(3)
C34 0.019(4) 0.035(4) 0.041(5) -0.007(4) 0.002(3) -0.016(3)
C35 0.026(4) 0.025(4) 0.042(5) -0.001(3) -0.004(3) -0.014(3)
C36 0.031(4) 0.032(4) 0.041(5) -0.001(4) -0.001(4) -0.017(4)
C37 0.027(4) 0.019(4) 0.043(5) -0.004(3) -0.005(3) -0.010(3)
C38 0.022(4) 0.023(4) 0.040(5) -0.005(3) -0.006(3) -0.007(3)
C39 0.014(4) 0.026(4) 0.044(5) -0.004(3) -0.003(3) -0.005(3)
C40 0.017(4) 0.025(4) 0.046(5) -0.004(3) -0.003(3) -0.002(3)
C41 0.011(3) 0.028(4) 0.043(5) -0.007(3) -0.001(3) -0.007(3)
C42 0.018(4) 0.032(4) 0.042(5) -0.008(4) 0.004(3) -0.010(3)
C43 0.018(4) 0.027(4) 0.037(5) -0.006(3) 0.004(3) -0.007(3)
C44 0.026(4) 0.035(4) 0.032(4) -0.008(3) 0.003(3) -0.012(4)
C45 0.029(4) 0.036(5) 0.028(4) -0.006(3) 0.002(3) -0.013(4)
C46 0.030(4) 0.032(4) 0.030(4) -0.003(3) -0.003(3) -0.010(4)
C47 0.023(4) 0.039(5) 0.034(4) -0.012(4) 0.001(3) -0.012(4)
C48 0.027(4) 0.037(5) 0.038(5) -0.011(4) -0.005(3) -0.015(4)
C49 0.028(4) 0.031(4) 0.044(5) -0.014(4) -0.003(4) -0.011(4)
C50 0.030(4) 0.022(4) 0.046(5) -0.013(3) -0.003(4) -0.013(3)
C51 0.031(4) 0.023(4) 0.050(5) -0.009(4) -0.003(4) -0.016(3)
C52 0.030(4) 0.027(4) 0.045(5) -0.007(4) -0.003(4) -0.011(4)
C53 0.021(4) 0.019(4) 0.049(5) -0.004(3) -0.003(3) -0.006(3)
C54 0.023(4) 0.021(4) 0.049(5) -0.008(3) 0.000(3) -0.005(3)
C55 0.022(4) 0.026(4) 0.044(5) -0.013(4) 0.001(3) -0.005(3)
C56 0.016(4) 0.031(4) 0.042(5) -0.013(4) 0.002(3) -0.001(3)
C57 0.022(4) 0.034(4) 0.036(5) -0.010(4) 0.003(3) -0.008(3)
C58 0.032(4) 0.031(4) 0.033(4) -0.011(3) 0.003(3) -0.014(4)
C59 0.027(4) 0.031(4) 0.040(5) -0.012(4) 0.002(3) -0.012(3)
C60 0.028(4) 0.030(4) 0.043(5) -0.012(4) -0.001(4) -0.010(4)
C61 0.017(4) 0.026(4) 0.039(5) -0.006(3) -0.001(3) -0.009(3)
C62 0.021(4) 0.029(4) 0.030(4) -0.005(3) 0.000(3) -0.011(3)
C63 0.021(4) 0.027(4) 0.034(4) -0.005(3) -0.001(3) -0.008(3)
C64 0.017(4) 0.024(4) 0.042(5) -0.008(3) 0.000(3) -0.010(3)
C65 0.021(4) 0.033(4) 0.044(5) -0.005(4) -0.004(3) -0.015(3)
C66 0.031(5) 0.050(6) 0.038(5) -0.001(4) -0.003(4) -0.020(4)
C67 0.022(4) 0.042(5) 0.045(5) -0.006(4) 0.003(3) -0.017(4)
C68 0.021(4) 0.040(5) 0.049(5) -0.001(4) -0.003(4) -0.016(4)
C69 0.018(4) 0.037(5) 0.041(5) -0.004(4) -0.005(3) -0.013(3)
C70 0.019(4) 0.024(4) 0.041(5) -0.007(3) 0.000(3) -0.009(3)
C71 0.026(4) 0.033(5) 0.046(5) -0.010(4) -0.004(4) -0.010(4)
C72 0.024(4) 0.031(4) 0.050(5) -0.014(4) 0.000(4) -0.007(4)
C73 0.023(4) 0.033(5) 0.059(6) -0.013(4) 0.002(4) -0.003(4)
C74 0.022(4) 0.037(5) 0.056(6) -0.010(4) -0.008(4) -0.006(4)
C75 0.021(4) 0.037(5) 0.044(5) -0.010(4) -0.002(3) -0.010(4)
C76 0.020(4) 0.028(4) 0.036(4) -0.005(3) -0.005(3) -0.011(3)
C77 0.020(4) 0.045(5) 0.042(5) -0.007(4) -0.002(3) -0.005(4)
C78 0.029(5) 0.062(6) 0.038(5) -0.011(5) -0.001(4) -0.008(4)
C79 0.033(5) 0.056(6) 0.033(5) 0.000(4) -0.006(4) -0.018(4)
C80 0.024(4) 0.034(5) 0.045(5) -0.002(4) -0.008(4) -0.011(4)
C81 0.024(4) 0.030(4) 0.042(5) -0.004(3) -0.006(3) -0.016(3)
C82 0.021(4) 0.036(5) 0.045(5) -0.006(4) -0.003(3) -0.016(4)
C83 0.020(4) 0.029(4) 0.064(6) -0.007(4) -0.007(4) -0.012(3)
C84 0.035(5) 0.043(5) 0.046(5) 0.008(4) -0.013(4) -0.022(4)
C85 0.030(5) 0.050(6) 0.047(6) -0.003(4) -0.002(4) -0.018(4)
C86 0.022(4) 0.033(4) 0.048(5) -0.006(4) -0.004(3) -0.014(3)
C87 0.015(4) 0.023(4) 0.048(5) -0.005(3) -0.003(3) -0.005(3)
C88 0.019(4) 0.036(5) 0.040(5) -0.001(4) -0.007(3) -0.010(3)
C89 0.024(4) 0.045(5) 0.038(5) -0.001(4) 0.001(3) -0.013(4)
C90 0.022(4) 0.035(5) 0.053(6) 0.001(4) -0.001(4) -0.011(4)
C91 0.015(4) 0.029(4) 0.053(6) -0.002(4) -0.004(3) -0.007(3)
C92 0.018(4) 0.038(5) 0.040(5) -0.006(4) -0.003(3) -0.011(3)
C93 0.026(4) 0.032(4) 0.043(5) -0.005(4) -0.005(4) -0.009(4)
C94 0.028(5) 0.032(5) 0.070(7) -0.014(4) -0.002(4) -0.015(4)
C95 0.032(5) 0.039(5) 0.088(8) -0.020(5) -0.003(5) -0.018(4)
C96 0.039(6) 0.036(5) 0.092(9) -0.031(5) -0.003(5) -0.011(4)
C97 0.035(5) 0.049(6) 0.066(7) -0.021(5) 0.009(5) -0.021(5)
C98 0.028(4) 0.034(5) 0.054(6) -0.014(4) 0.001(4) -0.014(4)
C99 0.022(4) 0.028(4) 0.044(5) -0.008(4) -0.004(3) -0.008(3)
C100 0.027(4) 0.033(5) 0.048(5) -0.004(4) -0.001(4) -0.012(4)
C101 0.034(5) 0.048(6) 0.048(6) -0.012(4) 0.009(4) -0.021(4)
C102 0.032(5) 0.037(5) 0.057(6) -0.013(4) 0.007(4) -0.017(4)
C103 0.023(4) 0.029(4) 0.060(6) -0.012(4) 0.001(4) -0.009(3)
C104 0.029(4) 0.030(4) 0.049(5) -0.005(4) 0.000(4) -0.011(4)
C105 0.025(4) 0.023(4) 0.044(5) -0.002(3) -0.003(3) -0.008(3)
C106 0.028(5) 0.033(5) 0.055(6) -0.009(4) -0.002(4) -0.007(4)
C107 0.026(5) 0.041(5) 0.063(7) -0.003(5) -0.015(4) -0.009(4)
C108 0.043(5) 0.043(5) 0.048(6) 0.003(4) -0.018(4) -0.022(4)
C109 0.044(5) 0.036(5) 0.043(5) -0.005(4) -0.005(4) -0.020(4)
C110 0.029(4) 0.032(4) 0.042(5) -0.003(4) -0.001(4) -0.011(4)
C111 0.024(4) 0.023(4) 0.047(5) -0.002(3) -0.003(4) -0.006(3)
C112 0.022(4) 0.025(4) 0.054(6) -0.009(4) -0.001(4) -0.006(3)
C113 0.024(4) 0.025(4) 0.070(7) -0.007(4) -0.005(4) -0.009(3)
C114 0.026(4) 0.030(5) 0.068(7) -0.004(4) 0.005(4) -0.010(4)
C115 0.033(5) 0.049(6) 0.053(6) -0.005(5) 0.005(4) -0.020(4)
C116 0.028(4) 0.039(5) 0.051(6) -0.001(4) -0.008(4) -0.015(4)
C119 0.066(9) 0.096(12) 0.114(13) -0.018(10) -0.008(9) -0.026(9)
C120 0.115(13) 0.078(10) 0.073(10) -0.013(8) -0.023(9) -0.036(9)
C121 0.108(14) 0.083(12) 0.126(16) -0.015(11) 0.000(12) -0.024(11)
C122 0.107(15) 0.109(14) 0.141(17) -0.023(12) -0.041(12) -0.040(12)

loop_
_atom_type_symbol
_atom_type_description
_atom_type_scat_dispersion_real
_atom_type_scat_dispersion_imag
_atom_type_scat_source
C C 0.0033 0.0016 'International Tables Vol C Tables 4.2.6.8 and 6.1.1.4'
H H 0.0000 0.0000 'International Tables Vol C Tables 4.2.6.8 and 6.1.1.4'
N N 0.0061 0.0033 'International Tables Vol C Tables 4.2.6.8 and 6.1.1.4'
O O 0.0106 0.0060 'International Tables Vol C Tables 4.2.6.8 and 6.1.1.4'
P P 0.1023 0.0942 'International Tables Vol C Tables 4.2.6.8 and 6.1.1.4'
Pt Pt -1.7033 8.3905 'International Tables Vol C Tables 4.2.6.8 and 6.1.1.4'

loop_
_geom_angle_atom_site_label_1
_geom_angle_atom_site_label_2
_geom_angle_atom_site_label_3
_geom_angle
_geom_angle_site_symmetry_1
_geom_angle_site_symmetry_3
_geom_angle_publ_flag
C7 Pt1 C6 78.8(3) . . ?
C7 Pt1 P2 90.8(2) . . ?
C6 Pt1 P2 169.5(2) . . ?
C7 Pt1 P1 167.3(2) . . ?
C6 Pt1 P1 90.8(2) . . ?
P2 Pt1 P1 99.73(7) . . ?
C93 P1 C87 105.3(4) . . ?
C93 P1 C81 102.8(4) . . ?
C87 P1 C81 101.8(4) . . ?
C93 P1 Pt1 121.4(3) . . ?
C87 P1 Pt1 110.0(3) . . ?
C81 P1 Pt1 113.6(3) . . ?
C105 P2 C99 103.4(4) . . ?
C105 P2 C111 103.3(4) . . ?
C99 P2 C111 104.6(4) . . ?
C105 P2 Pt1 112.3(3) . . ?
C99 P2 Pt1 113.6(3) . . ?
C111 P2 Pt1 118.0(3) . . ?
C62 N1 C63 122.4(7) . . ?
C80 N2 C76 117.2(7) . . ?
C10 C1 C14 117.3(7) . . ?
C10 C1 C61 126.5(7) . . ?
C14 C1 C61 114.8(7) . . ?
C3 C2 C16 120.7(7) . . ?
C3 C2 C61 120.9(7) . . ?
C16 C2 C61 117.1(7) . . ?
C2 C3 C19 119.1(7) . . ?
C2 C3 C63 122.8(7) . . ?
C19 C3 C63 117.4(6) . . ?
O1 C4 C5 124.0(7) . . ?
O1 C4 C63 119.6(7) . . ?
C5 C4 C63 116.4(6) . . ?
C6 C5 C20 120.4(7) . . ?
C6 C5 C4 121.5(7) . . ?
C20 C5 C4 117.2(7) . . ?
C5 C6 C23 119.8(7) . . ?
C5 C6 Pt1 124.8(5) . . ?
C23 C6 Pt1 114.7(6) . . ?
C8 C7 C25 115.7(7) . . ?
C8 C7 Pt1 129.6(6) . . ?
C25 C7 Pt1 114.3(6) . . ?
C7 C8 C28 121.7(7) . . ?
C7 C8 C9 128.0(7) . . ?
C28 C8 C9 106.4(6) . . ?
O2 C9 C8 129.8(7) . . ?
O2 C9 C10 127.7(7) . . ?
C8 C9 C10 102.5(6) . . ?
C1 C10 C11 119.5(7) . . ?
C1 C10 C9 131.6(7) . . ?
C11 C10 C9 104.1(7) . . ?
C12 C11 C10 123.6(7) . . ?
C12 C11 C28 118.8(7) . . ?
C10 C11 C28 110.2(7) . . ?
C11 C12 C13 116.5(7) . . ?
C11 C12 C30 121.2(7) . . ?
C13 C12 C30 109.5(7) . . ?
C14 C13 C12 121.3(7) . . ?
C14 C13 C32 123.2(7) . . ?
C12 C13 C32 106.2(7) . . ?
C13 C14 C15 117.7(7) . . ?
C13 C14 C1 119.1(7) . . ?
C15 C14 C1 118.2(7) . . ?
C34 C15 C16 117.9(7) . . ?
C34 C15 C14 118.5(7) . . ?
C16 C15 C14 116.8(7) . . ?
C17 C16 C2 116.8(7) . . ?
C17 C16 C15 119.2(7) . . ?
C2 C16 C15 120.0(7) . . ?
C16 C17 C36 122.2(7) . . ?
C16 C17 C18 120.2(7) . . ?
C36 C17 C18 107.8(7) . . ?
C19 C18 C17 119.2(7) . . ?
C19 C18 C38 122.5(7) . . ?
C17 C18 C38 108.0(7) . . ?
C18 C19 C3 118.4(7) . . ?
C18 C19 C20 119.5(7) . . ?
C3 C19 C20 115.0(7) . . ?
C21 C20 C5 117.4(7) . . ?
C21 C20 C19 117.8(7) . . ?
C5 C20 C19 120.2(7) . . ?
C20 C21 C22 119.5(7) . . ?
C20 C21 C39 121.5(7) . . ?
C22 C21 C39 107.8(7) . . ?
C23 C22 C21 119.9(7) . . ?
C23 C22 C41 122.8(7) . . ?
C21 C22 C41 107.8(7) . . ?
C22 C23 C6 115.8(7) . . ?
C22 C23 C24 118.3(7) . . ?
C6 C23 C24 123.0(7) . . ?
C43 C24 C23 117.5(7) . . ?
C43 C24 C25 117.2(7) . . ?
C23 C24 C25 118.2(7) . . ?
C26 C25 C24 117.6(7) . . ?
C26 C25 C7 118.5(7) . . ?
C24 C25 C7 120.0(7) . . ?
C25 C26 C45 124.4(7) . . ?
C25 C26 C27 119.9(7) . . ?
C45 C26 C27 106.6(7) . . ?
C28 C27 C26 117.2(7) . . ?
C28 C27 C29 120.1(7) . . ?
C26 C27 C29 108.9(7) . . ?
C27 C28 C8 121.9(7) . . ?
C27 C28 C11 121.0(7) . . ?
C8 C28 C11 109.5(7) . . ?
C30 C29 C46 120.5(7) . . ?
C30 C29 C27 119.4(7) . . ?
C46 C29 C27 106.9(7) . . ?
C29 C30 C31 119.3(7) . . ?
C29 C30 C12 119.2(7) . . ?
C31 C30 C12 107.6(7) . . ?
C48 C31 C30 120.9(8) . . ?
C48 C31 C32 119.1(7) . . ?
C30 C31 C32 107.1(7) . . ?
C33 C32 C13 118.8(8) . . ?
C33 C32 C31 120.6(7) . . ?
C13 C32 C31 109.4(7) . . ?
C32 C33 C34 119.9(7) . . ?
C32 C33 C50 120.0(8) . . ?
C34 C33 C50 108.3(7) . . ?
C15 C34 C33 121.6(8) . . ?
C15 C34 C35 121.9(7) . . ?
C33 C34 C35 106.6(7) . . ?
C36 C35 C51 120.7(7) . . ?
C36 C35 C34 119.3(8) . . ?
C51 C35 C34 109.3(7) . . ?
C35 C36 C17 119.2(8) . . ?
C35 C36 C37 119.5(8) . . ?
C17 C36 C37 108.8(7) . . ?
C53 C37 C38 120.1(7) . . ?
C53 C37 C36 120.5(8) . . ?
C38 C37 C36 106.6(7) . . ?
C39 C38 C37 120.5(8) . . ?
C39 C38 C18 117.6(7) . . ?
C37 C38 C18 108.5(7) . . ?
C38 C39 C40 119.6(7) . . ?
C38 C39 C21 120.4(7) . . ?
C40 C39 C21 108.6(7) . . ?
C54 C40 C39 120.2(7) . . ?
C54 C40 C41 119.3(8) . . ?
C39 C40 C41 106.8(7) . . ?
C42 C41 C22 119.0(7) . . ?
C42 C41 C40 121.6(7) . . ?
C22 C41 C40 108.8(7) . . ?
C41 C42 C43 119.8(7) . . ?
C41 C42 C56 118.7(7) . . ?
C43 C42 C56 109.5(7) . . ?
C24 C43 C42 122.4(8) . . ?
C24 C43 C44 122.4(7) . . ?
C42 C43 C44 106.3(7) . . ?
C45 C44 C43 120.4(7) . . ?
C45 C44 C57 119.1(8) . . ?
C43 C44 C57 108.7(7) . . ?
C44 C45 C26 117.9(8) . . ?
C44 C45 C46 121.2(8) . . ?
C26 C45 C46 109.4(7) . . ?
C47 C46 C29 120.0(7) . . ?
C47 C46 C45 119.8(7) . . ?
C29 C46 C45 108.0(7) . . ?
C46 C47 C58 119.6(7) . . ?
C46 C47 C48 119.9(7) . . ?
C58 C47 C48 107.6(7) . . ?
C31 C48 C49 120.5(8) . . ?
C31 C48 C47 119.2(8) . . ?
C49 C48 C47 108.4(7) . . ?
C50 C49 C48 119.7(7) . . ?
C50 C49 C59 118.9(8) . . ?
C48 C49 C59 108.0(7) . . ?
C49 C50 C51 121.0(8) . . ?
C49 C50 C33 119.9(8) . . ?
C51 C50 C33 107.9(7) . . ?
C52 C51 C50 120.1(8) . . ?
C52 C51 C35 119.6(8) . . ?
C50 C51 C35 107.8(7) . . ?
C51 C52 C60 118.9(8) . . ?
C51 C52 C53 120.1(8) . . ?
C60 C52 C53 108.9(7) . . ?
C37 C53 C52 119.4(7) . . ?
C37 C53 C54 119.6(7) . . ?
C52 C53 C54 107.4(8) . . ?
C40 C54 C55 119.6(8) . . ?
C40 C54 C53 119.8(8) . . ?
C55 C54 C53 108.7(7) . . ?
C56 C55 C54 120.3(8) . . ?
C56 C55 C60 119.3(8) . . ?
C54 C55 C60 107.6(7) . . ?
C55 C56 C57 120.4(8) . . ?
C55 C56 C42 120.4(8) . . ?
C57 C56 C42 107.2(7) . . ?
C58 C57 C56 120.9(8) . . ?
C58 C57 C44 120.1(7) . . ?
C56 C57 C44 108.0(7) . . ?
C57 C58 C47 120.1(7) . . ?
C57 C58 C59 118.9(8) . . ?
C47 C58 C59 108.5(7) . . ?
C60 C59 C58 121.1(8) . . ?
C60 C59 C49 119.7(8) . . ?
C58 C59 C49 107.5(7) . . ?
C59 C60 C52 121.1(8) . . ?
C59 C60 C55 119.2(8) . . ?
C52 C60 C55 107.3(7) . . ?
C2 C61 C62 110.9(6) . . ?
C2 C61 C1 101.9(6) . . ?
C62 C61 C1 115.6(6) . . ?
C2 C61 C64 107.5(6) . . ?
C62 C61 C64 106.8(6) . . ?
C1 C61 C64 113.9(6) . . ?
N1 C62 C70 114.9(7) . . ?
N1 C62 C61 126.0(7) . . ?
C70 C62 C61 118.7(6) . . ?
N1 C63 C3 115.6(6) . . ?
N1 C63 C76 107.7(6) . . ?
C3 C63 C76 107.8(6) . . ?
N1 C63 C4 107.5(6) . . ?
C3 C63 C4 111.0(6) . . ?
C76 C63 C4 106.9(6) . . ?
C65 C64 C69 119.2(7) . . ?
C65 C64 C61 117.4(7) . . ?
C69 C64 C61 123.4(7) . . ?
C64 C65 C66 120.9(7) . . ?
C64 C65 H65 119.5 . . ?
C66 C65 H65 119.5 . . ?
C67 C66 C65 119.0(8) . . ?
C67 C66 H66 120.5 . . ?
C65 C66 H66 120.5 . . ?
C68 C67 C66 120.5(8) . . ?
C68 C67 H67 119.8 . . ?
C66 C67 H67 119.8 . . ?
C67 C68 C69 121.0(8) . . ?
C67 C68 H68 119.5 . . ?
C69 C68 H68 119.5 . . ?
C68 C69 C64 119.4(8) . . ?
C68 C69 H69A 120.3 . . ?
C64 C69 H69A 120.3 . . ?
C71 C70 C75 118.7(7) . . ?
C71 C70 C62 118.4(7) . . ?
C75 C70 C62 122.8(7) . . ?
C72 C71 C70 121.3(8) . . ?
C72 C71 H71 119.3 . . ?
C70 C71 H71 119.3 . . ?
C73 C72 C71 119.4(8) . . ?
C73 C72 H72 120.3 . . ?
C71 C72 H72 120.3 . . ?
C72 C73 C74 119.9(8) . . ?
C72 C73 H73 120.0 . . ?
C74 C73 H73 120.0 . . ?
C73 C74 C75 120.7(8) . . ?
C73 C74 H74 119.6 . . ?
C75 C74 H74 119.6 . . ?
C70 C75 C74 119.9(8) . . ?
C70 C75 H75 120.1 . . ?
C74 C75 H75 120.1 . . ?
N2 C76 C77 122.5(8) . . ?
N2 C76 C63 115.1(7) . . ?
C77 C76 C63 122.4(7) . . ?
C78 C77 C76 118.9(8) . . ?
C78 C77 H77 120.6 . . ?
C76 C77 H77 120.6 . . ?
C77 C78 C79 119.5(9) . . ?
C77 C78 H78 120.3 . . ?
C79 C78 H78 120.3 . . ?
C80 C79 C78 117.6(8) . . ?
C80 C79 H79 121.2 . . ?
C78 C79 H79 121.2 . . ?
N2 C80 C79 124.4(8) . . ?
N2 C80 H80 117.8 . . ?
C79 C80 H80 117.8 . . ?
C86 C81 C82 118.7(8) . . ?
C86 C81 P1 123.4(6) . . ?
C82 C81 P1 117.9(7) . . ?
C83 C82 C81 120.3(8) . . ?
C83 C82 H82 119.8 . . ?
C81 C82 H82 119.8 . . ?
C82 C83 C84 120.7(8) . . ?
C82 C83 H83 119.6 . . ?
C84 C83 H83 119.6 . . ?
C85 C84 C83 119.4(9) . . ?
C85 C84 H84 120.3 . . ?
C83 C84 H84 120.3 . . ?
C84 C85 C86 120.6(9) . . ?
C84 C85 H85 119.7 . . ?
C86 C85 H85 119.7 . . ?
C81 C86 C85 120.2(8) . . ?
C81 C86 H86 119.9 . . ?
C85 C86 H86 119.9 . . ?
C88 C87 C92 118.7(7) . . ?
C88 C87 P1 120.1(6) . . ?
C92 C87 P1 121.1(7) . . ?
C87 C88 C89 121.3(8) . . ?
C87 C88 H88 119.4 . . ?
C89 C88 H88 119.4 . . ?
C90 C89 C88 119.6(9) . . ?
C90 C89 H89A 120.2 . . ?
C88 C89 H89A 120.2 . . ?
C91 C90 C89 120.0(8) . . ?
C91 C90 H90 120.0 . . ?
C89 C90 H90 120.0 . . ?
C90 C91 C92 120.6(8) . . ?
C90 C91 H91 119.7 . . ?
C92 C91 H91 119.7 . . ?
C91 C92 C87 119.8(8) . . ?
C91 C92 H92 120.1 . . ?
C87 C92 H92 120.1 . . ?
C94 C93 C98 118.7(8) . . ?
C94 C93 P1 124.2(7) . . ?
C98 C93 P1 117.2(6) . . ?
C95 C94 C93 121.1(9) . . ?
C95 C94 H94 119.5 . . ?
C93 C94 H94 119.5 . . ?
C94 C95 C96 120.2(9) . . ?
C94 C95 H95 119.9 . . ?
C96 C95 H95 119.9 . . ?
C97 C96 C95 120.0(9) . . ?
C97 C96 H96 120.0 . . ?
C95 C96 H96 120.0 . . ?
C96 C97 C98 120.8(9) . . ?
C96 C97 H97 119.6 . . ?
C98 C97 H97 119.6 . . ?
C97 C98 C93 119.3(8) . . ?
C97 C98 H98 120.4 . . ?
C93 C98 H98 120.4 . . ?
C104 C99 C100 120.3(8) . . ?
C104 C99 P2 121.8(7) . . ?
C100 C99 P2 117.7(6) . . ?
C101 C100 C99 119.7(8) . . ?
C101 C100 H100 120.2 . . ?
C99 C100 H100 120.2 . . ?
C102 C101 C100 120.4(9) . . ?
C102 C101 H101 119.8 . . ?
C100 C101 H101 119.8 . . ?
C101 C102 C103 119.8(9) . . ?
C101 C102 H102 120.1 . . ?
C103 C102 H102 120.1 . . ?
C104 C103 C102 120.0(8) . . ?
C104 C103 H103 120.0 . . ?
C102 C103 H103 120.0 . . ?
C99 C104 C103 119.8(9) . . ?
C99 C104 H10E 120.1 . . ?
C103 C104 H10E 120.1 . . ?
C110 C105 C106 118.1(8) . . ?
C110 C105 P2 119.5(6) . . ?
C106 C105 P2 122.3(7) . . ?
C107 C106 C105 120.0(9) . . ?
C107 C106 H106 120.0 . . ?
C105 C106 H106 120.0 . . ?
C108 C107 C106 121.1(9) . . ?
C108 C107 H107 119.5 . . ?
C106 C107 H107 119.5 . . ?
C107 C108 C109 119.3(9) . . ?
C107 C108 H10H 120.3 . . ?
C109 C108 H10H 120.3 . . ?
C110 C109 C108 119.9(9) . . ?
C110 C109 H109 120.0 . . ?
C108 C109 H109 120.0 . . ?
C109 C110 C105 121.5(8) . . ?
C109 C110 H110 119.2 . . ?
C105 C110 H110 119.2 . . ?
C116 C111 C112 119.2(8) . . ?
C116 C111 P2 122.6(7) . . ?
C112 C111 P2 118.1(7) . . ?
C111 C112 C113 120.1(9) . . ?
C111 C112 H112 119.9 . . ?
C113 C112 H112 119.9 . . ?
C114 C113 C112 120.1(9) . . ?
C114 C113 H113 120.0 . . ?
C112 C113 H113 120.0 . . ?
C115 C114 C113 119.4(8) . . ?
C115 C114 H114 120.3 . . ?
C113 C114 H114 120.3 . . ?
C114 C115 C116 121.3(10) . . ?
C114 C115 H115 119.4 . . ?
C116 C115 H115 119.4 . . ?
C115 C116 C111 119.9(9) . . ?
C115 C116 H116 120.1 . . ?
C111 C116 H116 120.1 . . ?
C11C C11A H11E 109.5 . . ?
C11C C11A H11F 109.5 . . ?
H11E C11A H11F 109.5 . . ?
C11C C11A H11G 109.5 . . ?
H11E C11A H11G 109.5 . . ?
H11F C11A H11G 109.5 . . ?
C119 C11C C11A 130(3) . . ?
C119 C11C H11A 104.8 . . ?
C11A C11C H11A 104.8 . . ?
C119 C11C H11B 104.8 . . ?
C11A C11C H11B 104.8 . . ?
H11A C11C H11B 105.8 . . ?
C11D C11B H11H 109.5 . . ?
C11D C11B H11I 109.5 . . ?
H11H C11B H11I 109.5 . . ?
C11D C11B H11J 109.5 . . ?
H11H C11B H11J 109.5 . . ?
H11I C11B H11J 109.5 . . ?
C119 C11D C11B 111(2) . . ?
C119 C11D H11C 109.4 . . ?
C11B C11D H11C 109.4 . . ?
C119 C11D H11D 109.4 . . ?
C11B C11D H11D 109.4 . . ?
H11C C11D H11D 108.0 . . ?
C11D C119 C120 105.3(15) . . ?
C11C C119 C120 125.0(19) . . ?
C11C C119 H11L 106.1 . . ?
C120 C119 H11L 106.1 . . ?
C11C C119 H11M 106.1 . . ?
C120 C119 H11M 106.1 . . ?
H11L C119 H11M 106.3 . . ?
C119 C120 C121 110.9(15) . . ?
C119 C120 H12B 109.5 . . ?
C121 C120 H12B 109.5 . . ?
C119 C120 H12C 109.5 . . ?
C121 C120 H12C 109.5 . . ?
H12B C120 H12C 108.1 . . ?
C122 C121 C120 118.0(16) . . ?
C122 C121 H12D 107.8 . . ?
C120 C121 H12D 107.8 . . ?
C122 C121 H12E 107.8 . . ?
C120 C121 H12E 107.8 . . ?
H12D C121 H12E 107.1 . . ?
C121 C122 H12F 109.5 . . ?
C121 C122 H12G 109.5 . . ?
H12F C122 H12G 109.5 . . ?
C121 C122 H12H 109.5 . . ?
H12F C122 H12H 109.5 . . ?
H12G C122 H12H 109.5 . . ?
C124 C123 H12A 109.5 . . ?
C124 C123 H12I 109.5 . . ?
H12A C123 H12I 109.5 . . ?
C124 C123 H12J 109.5 . . ?
H12A C123 H12J 109.5 . . ?
H12I C123 H12J 109.5 . . ?
C125 C124 C128 94.8(11) . . ?
C125 C124 C123 109.8(15) . . ?
C128 C124 C123 123.9(17) . . ?
C125 C124 H12K 109.0 . . ?
C128 C124 H12K 109.0 . . ?
C123 C124 H12K 109.0 . . ?
C126 C125 C124 107.4(12) . . ?
C126 C125 H12L 110.2 . . ?
C124 C125 H12L 110.2 . . ?
C126 C125 H12M 110.2 . . ?
C124 C125 H12M 110.2 . . ?
H12L C125 H12M 108.5 . . ?
C127 C126 C125 107.0(12) . . ?
C127 C126 H12N 110.3 . . ?
C125 C126 H12N 110.3 . . ?
C127 C126 H12O 110.3 . . ?
C125 C126 H12O 110.3 . . ?
H12N C126 H12O 108.6 . . ?
C126 C127 C128 93.6(11) . . ?
C126 C127 H12P 113.0 . . ?
C128 C127 H12P 113.0 . . ?
C126 C127 H12Q 113.0 . . ?
C128 C127 H12Q 113.0 . . ?
H12P C127 H12Q 110.4 . . ?
C124 C128 C127 114.5(12) . . ?
C124 C128 H12R 108.6 . . ?
C127 C128 H12R 108.6 . . ?
C124 C128 H12S 108.6 . . ?
C127 C128 H12S 108.6 . . ?
H12R C128 H12S 107.6 . . ?

loop_
_geom_bond_atom_site_label_1
_geom_bond_atom_site_label_2
_geom_bond_distance
_geom_bond_site_symmetry_2
_geom_bond_publ_flag
Pt1 C7 2.041(8) . ?
Pt1 C6 2.045(7) . ?
Pt1 P2 2.344(2) . ?
Pt1 P1 2.363(2) . ?
P1 C93 1.827(9) . ?
P1 C87 1.829(8) . ?
P1 C81 1.838(9) . ?
P2 C105 1.831(9) . ?
P2 C99 1.833(8) . ?
P2 C111 1.846(9) . ?
O1 C4 1.210(9) . ?
O2 C9 1.192(10) . ?
N1 C62 1.280(10) . ?
N1 C63 1.457(9) . ?
N2 C80 1.335(11) . ?
N2 C76 1.354(10) . ?
C1 C10 1.389(11) . ?
C1 C14 1.480(11) . ?
C1 C61 1.547(11) . ?
C2 C3 1.369(11) . ?
C2 C16 1.439(11) . ?
C2 C61 1.523(10) . ?
C3 C19 1.444(10) . ?
C3 C63 1.491(11) . ?
C4 C5 1.491(11) . ?
C4 C63 1.582(10) . ?
C5 C6 1.379(11) . ?
C5 C20 1.444(11) . ?
C6 C23 1.453(11) . ?
C7 C8 1.373(11) . ?
C7 C25 1.482(11) . ?
C8 C28 1.416(11) . ?
C8 C9 1.517(11) . ?
C9 C10 1.575(10) . ?
C10 C11 1.420(12) . ?
C11 C12 1.382(11) . ?
C11 C28 1.450(11) . ?
C12 C13 1.433(11) . ?
C12 C30 1.450(11) . ?
C13 C14 1.393(11) . ?
C13 C32 1.442(11) . ?
C14 C15 1.471(11) . ?
C15 C34 1.406(11) . ?
C15 C16 1.455(11) . ?
C16 C17 1.403(11) . ?
C17 C36 1.432(12) . ?
C17 C18 1.433(11) . ?
C18 C19 1.376(11) . ?
C18 C38 1.447(11) . ?
C19 C20 1.461(10) . ?
C20 C21 1.396(11) . ?
C21 C22 1.437(11) . ?
C21 C39 1.444(11) . ?
C22 C23 1.417(11) . ?
C22 C41 1.438(11) . ?
C23 C24 1.466(12) . ?
C24 C43 1.420(11) . ?
C24 C25 1.478(10) . ?
C25 C26 1.410(11) . ?
C26 C45 1.434(11) . ?
C26 C27 1.448(10) . ?
C27 C28 1.371(11) . ?
C27 C29 1.459(11) . ?
C29 C30 1.400(11) . ?
C29 C46 1.441(11) . ?
C30 C31 1.433(11) . ?
C31 C48 1.400(11) . ?
C31 C32 1.453(12) . ?
C32 C33 1.374(11) . ?
C33 C34 1.446(12) . ?
C33 C50 1.459(11) . ?
C34 C35 1.452(11) . ?
C35 C36 1.391(12) . ?
C35 C51 1.437(12) . ?
C36 C37 1.456(11) . ?
C37 C53 1.390(12) . ?
C37 C38 1.438(11) . ?
C38 C39 1.389(11) . ?
C39 C40 1.443(12) . ?
C40 C54 1.396(12) . ?
C40 C41 1.446(11) . ?
C41 C42 1.379(12) . ?
C42 C43 1.447(11) . ?
C42 C56 1.451(12) . ?
C43 C44 1.449(12) . ?
C44 C45 1.377(12) . ?
C44 C57 1.457(12) . ?
C45 C46 1.444(12) . ?
C46 C47 1.389(12) . ?
C47 C58 1.450(12) . ?
C47 C48 1.457(11) . ?
C48 C49 1.445(12) . ?
C49 C50 1.393(12) . ?
C49 C59 1.463(11) . ?
C50 C51 1.435(12) . ?
C51 C52 1.406(12) . ?
C52 C60 1.443(12) . ?
C52 C53 1.451(12) . ?
C53 C54 1.453(11) . ?
C54 C55 1.441(12) . ?
C55 C56 1.391(12) . ?
C55 C60 1.475(11) . ?
C56 C57 1.440(12) . ?
C57 C58 1.390(11) . ?
C58 C59 1.453(12) . ?
C59 C60 1.388(12) . ?
C61 C62 1.542(11) . ?
C61 C64 1.549(10) . ?
C62 C70 1.505(10) . ?
C63 C76 1.538(11) . ?
C64 C65 1.375(12) . ?
C64 C69 1.402(11) . ?
C65 C66 1.402(11) . ?
C65 H65 0.9500 . ?
C66 C67 1.377(12) . ?
C66 H66 0.9500 . ?
C67 C68 1.368(13) . ?
C67 H67 0.9500 . ?
C68 C69 1.386(11) . ?
C68 H68 0.9500 . ?
C69 H69A 0.9500 . ?
C70 C71 1.392(12) . ?
C70 C75 1.392(11) . ?
C71 C72 1.392(11) . ?
C71 H71 0.9500 . ?
C72 C73 1.380(13) . ?
C72 H72 0.9500 . ?
C73 C74 1.386(13) . ?
C73 H73 0.9500 . ?
C74 C75 1.393(12) . ?
C74 H74 0.9500 . ?
C75 H75 0.9500 . ?
C76 C77 1.391(12) . ?
C77 C78 1.375(13) . ?
C77 H77 0.9500 . ?
C78 C79 1.395(13) . ?
C78 H78 0.9500 . ?
C79 C80 1.380(13) . ?
C79 H79 0.9500 . ?
C80 H80 0.9500 . ?
C81 C86 1.390(12) . ?
C81 C82 1.406(12) . ?
C82 C83 1.379(12) . ?
C82 H82 0.9500 . ?
C83 C84 1.388(13) . ?
C83 H83 0.9500 . ?
C84 C85 1.376(14) . ?
C84 H84 0.9500 . ?
C85 C86 1.398(13) . ?
C85 H85 0.9500 . ?
C86 H86 0.9500 . ?
C87 C88 1.378(12) . ?
C87 C92 1.406(11) . ?
C88 C89 1.393(11) . ?
C88 H88 0.9500 . ?
C89 C90 1.384(12) . ?
C89 H89A 0.9500 . ?
C90 C91 1.377(13) . ?
C90 H90 0.9500 . ?
C91 C92 1.390(11) . ?
C91 H91 0.9500 . ?
C92 H92 0.9500 . ?
C93 C94 1.388(12) . ?
C93 C98 1.426(12) . ?
C94 C95 1.380(13) . ?
C94 H94 0.9500 . ?
C95 C96 1.389(14) . ?
C95 H95 0.9500 . ?
C96 C97 1.379(13) . ?
C96 H96 0.9500 . ?
C97 C98 1.390(13) . ?
C97 H97 0.9500 . ?
C98 H98 0.9500 . ?
C99 C104 1.385(12) . ?
C99 C100 1.388(12) . ?
C100 C101 1.388(12) . ?
C100 H100 0.9500 . ?
C101 C102 1.384(13) . ?
C101 H101 0.9500 . ?
C102 C103 1.391(13) . ?
C102 H102 0.9500 . ?
C103 C104 1.390(12) . ?
C103 H103 0.9500 . ?
C104 H10E 0.9500 . ?
C105 C110 1.398(12) . ?
C105 C106 1.400(12) . ?
C106 C107 1.395(13) . ?
C106 H106 0.9500 . ?
C107 C108 1.384(14) . ?
C107 H107 0.9500 . ?
C108 C109 1.389(13) . ?
C108 H10H 0.9500 . ?
C109 C110 1.386(12) . ?
C109 H109 0.9500 . ?
C110 H110 0.9500 . ?
C111 C116 1.389(13) . ?
C111 C112 1.396(12) . ?
C112 C113 1.401(12) . ?
C112 H112 0.9500 . ?
C113 C114 1.381(14) . ?
C113 H113 0.9500 . ?
C114 C115 1.378(14) . ?
C114 H114 0.9500 . ?
C115 C116 1.387(12) . ?
C115 H115 0.9500 . ?
C116 H116 0.9500 . ?
C11A C11C 1.575(19) . ?
C11A H11E 0.9800 . ?
C11A H11F 0.9800 . ?
C11A H11G 0.9800 . ?
C11C C119 1.50(4) . ?
C11C H11A 0.9900 . ?
C11C H11B 0.9900 . ?
C11B C11D 1.556(18) . ?
C11B H11H 0.9800 . ?
C11B H11I 0.9800 . ?
C11B H11J 0.9800 . ?
C11D C119 1.47(3) . ?
C11D H11C 0.9900 . ?
C11D H11D 0.9900 . ?
C119 C120 1.55(2) . ?
C119 H11L 0.9900 . ?
C119 H11M 0.9900 . ?
C120 C121 1.56(2) . ?
C120 H12B 0.9900 . ?
C120 H12C 0.9900 . ?
C121 C122 1.47(2) . ?
C121 H12D 0.9900 . ?
C121 H12E 0.9900 . ?
C122 H12F 0.9800 . ?
C122 H12G 0.9800 . ?
C122 H12H 0.9800 . ?
C123 C124 1.575(17) . ?
C123 H12A 0.9800 . ?
C123 H12I 0.9800 . ?
C123 H12J 0.9800 . ?
C124 C125 1.490(15) . ?
C124 C128 1.572(16) . ?
C124 H12K 1.0000 . ?
C125 C126 1.489(14) . ?
C125 H12L 0.9900 . ?
C125 H12M 0.9900 . ?
C126 C127 1.464(14) . ?
C126 H12N 0.9900 . ?
C126 H12O 0.9900 . ?
C127 C128 1.607(16) . ?
C127 H12P 0.9900 . ?
C127 H12Q 0.9900 . ?
C128 H12R 0.9900 . ?
C128 H12S 0.9900 . ?

loop_
_geom_torsion_atom_site_label_1
_geom_torsion_atom_site_label_2
_geom_torsion_atom_site_label_3
_geom_torsion_atom_site_label_4
_geom_torsion
_geom_torsion_site_symmetry_1
_geom_torsion_site_symmetry_2
_geom_torsion_site_symmetry_3
_geom_torsion_site_symmetry_4
_geom_torsion_publ_flag
C16 C2 C3 C19 7.3(12) . . . . ?
C61 C2 C3 C19 -159.9(7) . . . . ?
C16 C2 C3 C63 177.5(7) . . . . ?
C61 C2 C3 C63 10.2(12) . . . . ?
O1 C4 C5 C6 -34.2(12) . . . . ?
C63 C4 C5 C6 144.1(7) . . . . ?
O1 C4 C5 C20 157.1(7) . . . . ?
C63 C4 C5 C20 -24.6(10) . . . . ?
C20 C5 C6 C23 3.8(11) . . . . ?
C4 C5 C6 C23 -164.6(7) . . . . ?
C20 C5 C6 Pt1 174.1(5) . . . . ?
C4 C5 C6 Pt1 5.7(11) . . . . ?
C25 C7 C8 C28 -13.2(11) . . . . ?
Pt1 C7 C8 C28 175.0(6) . . . . ?
C25 C7 C8 C9 141.5(8) . . . . ?
Pt1 C7 C8 C9 -30.3(12) . . . . ?
C7 C8 C9 O2 45.0(13) . . . . ?
C28 C8 C9 O2 -157.2(8) . . . . ?
C7 C8 C9 C10 -132.2(8) . . . . ?
C28 C8 C9 C10 25.5(8) . . . . ?
C14 C1 C10 C11 6.4(10) . . . . ?
C61 C1 C10 C11 172.5(7) . . . . ?
C14 C1 C10 C9 -144.6(8) . . . . ?
C61 C1 C10 C9 21.4(12) . . . . ?
O2 C9 C10 C1 -48.7(13) . . . . ?
C8 C9 C10 C1 128.6(8) . . . . ?
O2 C9 C10 C11 157.1(8) . . . . ?
C8 C9 C10 C11 -25.6(7) . . . . ?
C1 C10 C11 C12 8.3(11) . . . . ?
C9 C10 C11 C12 166.3(7) . . . . ?
C1 C10 C11 C28 -141.1(7) . . . . ?
C9 C10 C11 C28 16.9(8) . . . . ?
C10 C11 C12 C13 -11.9(11) . . . . ?
C28 C11 C12 C13 135.1(8) . . . . ?
C10 C11 C12 C30 -149.5(8) . . . . ?
C28 C11 C12 C30 -2.5(11) . . . . ?
C11 C12 C13 C14 0.5(11) . . . . ?
C30 C12 C13 C14 142.7(7) . . . . ?
C11 C12 C13 C32 -147.1(7) . . . . ?
C30 C12 C13 C32 -4.8(8) . . . . ?
C12 C13 C14 C15 -141.0(7) . . . . ?
C32 C13 C14 C15 1.1(11) . . . . ?
C12 C13 C14 C1 13.7(10) . . . . ?
C32 C13 C14 C1 155.8(7) . . . . ?
C10 C1 C14 C13 -17.1(10) . . . . ?
C61 C1 C14 C13 175.3(6) . . . . ?
C10 C1 C14 C15 137.5(7) . . . . ?
C61 C1 C14 C15 -30.2(9) . . . . ?
C13 C14 C15 C34 -3.6(10) . . . . ?
C1 C14 C15 C34 -158.5(7) . . . . ?
C13 C14 C15 C16 147.1(7) . . . . ?
C1 C14 C15 C16 -7.8(10) . . . . ?
C3 C2 C16 C17 13.4(11) . . . . ?
C61 C2 C16 C17 -178.9(7) . . . . ?
C3 C2 C16 C15 -143.9(8) . . . . ?
C61 C2 C16 C15 23.8(10) . . . . ?
C34 C15 C16 C17 5.7(11) . . . . ?
C14 C15 C16 C17 -145.1(7) . . . . ?
C34 C15 C16 C2 162.5(7) . . . . ?
C14 C15 C16 C2 11.6(10) . . . . ?
C2 C16 C17 C36 -160.8(7) . . . . ?
C15 C16 C17 C36 -3.3(12) . . . . ?
C2 C16 C17 C18 -19.2(11) . . . . ?
C15 C16 C17 C18 138.3(8) . . . . ?
C16 C17 C18 C19 4.0(12) . . . . ?
C36 C17 C18 C19 150.5(8) . . . . ?
C16 C17 C18 C38 -142.0(8) . . . . ?
C36 C17 C18 C38 4.5(9) . . . . ?
C17 C18 C19 C3 17.1(12) . . . . ?
C38 C18 C19 C3 158.0(8) . . . . ?
C17 C18 C19 C20 -131.9(8) . . . . ?
C38 C18 C19 C20 9.0(12) . . . . ?
C2 C3 C19 C18 -22.9(11) . . . . ?
C63 C3 C19 C18 166.4(7) . . . . ?
C2 C3 C19 C20 127.4(8) . . . . ?
C63 C3 C19 C20 -43.3(10) . . . . ?
C6 C5 C20 C21 18.3(11) . . . . ?
C4 C5 C20 C21 -172.8(7) . . . . ?
C6 C5 C20 C19 -137.2(8) . . . . ?
C4 C5 C20 C19 31.7(10) . . . . ?
C18 C19 C20 C21 -3.6(11) . . . . ?
C3 C19 C20 C21 -153.6(7) . . . . ?
C18 C19 C20 C5 151.9(8) . . . . ?
C3 C19 C20 C5 1.9(11) . . . . ?
C5 C20 C21 C22 -19.7(11) . . . . ?
C19 C20 C21 C22 136.4(8) . . . . ?
C5 C20 C21 C39 -159.2(7) . . . . ?
C19 C20 C21 C39 -3.1(11) . . . . ?
C20 C21 C22 C23 -0.7(11) . . . . ?
C39 C21 C22 C23 143.7(7) . . . . ?
C20 C21 C22 C41 -148.1(7) . . . . ?
C39 C21 C22 C41 -3.7(8) . . . . ?
C21 C22 C23 C6 22.3(10) . . . . ?
C41 C22 C23 C6 164.6(7) . . . . ?
C21 C22 C23 C24 -138.9(7) . . . . ?
C41 C22 C23 C24 3.4(11) . . . . ?
C5 C6 C23 C22 -23.9(11) . . . . ?
Pt1 C6 C23 C22 164.9(5) . . . . ?
C5 C6 C23 C24 136.3(8) . . . . ?
Pt1 C6 C23 C24 -34.9(9) . . . . ?
C22 C23 C24 C43 -5.3(10) . . . . ?
C6 C23 C24 C43 -165.0(7) . . . . ?
C22 C23 C24 C25 144.4(7) . . . . ?
C6 C23 C24 C25 -15.3(10) . . . . ?
C43 C24 C25 C26 4.5(10) . . . . ?
C23 C24 C25 C26 -145.3(7) . . . . ?
C43 C24 C25 C7 161.8(7) . . . . ?
C23 C24 C25 C7 12.0(10) . . . . ?
C8 C7 C25 C26 25.0(11) . . . . ?
Pt1 C7 C25 C26 -162.0(6) . . . . ?
C8 C7 C25 C24 -132.2(8) . . . . ?
Pt1 C7 C25 C24 40.9(9) . . . . ?
C24 C25 C26 C45 -2.1(12) . . . . ?
C7 C25 C26 C45 -159.8(7) . . . . ?
C24 C25 C26 C27 140.2(8) . . . . ?
C7 C25 C26 C27 -17.5(11) . . . . ?
C25 C26 C27 C28 -2.4(11) . . . . ?
C45 C26 C27 C28 145.9(8) . . . . ?
C25 C26 C27 C29 -142.8(8) . . . . ?
C45 C26 C27 C29 5.4(9) . . . . ?
C26 C27 C28 C8 15.0(12) . . . . ?
C29 C27 C28 C8 150.8(7) . . . . ?
C26 C27 C28 C11 -131.5(8) . . . . ?
C29 C27 C28 C11 4.3(12) . . . . ?
C7 C8 C28 C27 -6.8(12) . . . . ?
C9 C8 C28 C27 -166.3(7) . . . . ?
C7 C8 C28 C11 143.0(8) . . . . ?
C9 C8 C28 C11 -16.4(8) . . . . ?
C12 C11 C28 C27 -1.7(12) . . . . ?
C10 C11 C28 C27 149.3(7) . . . . ?
C12 C11 C28 C8 -151.9(7) . . . . ?
C10 C11 C28 C8 -0.9(9) . . . . ?
C28 C27 C29 C30 -2.8(12) . . . . ?
C26 C27 C29 C30 136.3(8) . . . . ?
C28 C27 C29 C46 -144.0(8) . . . . ?
C26 C27 C29 C46 -4.9(9) . . . . ?
C46 C29 C30 C31 -0.8(12) . . . . ?
C27 C29 C30 C31 -136.7(8) . . . . ?
C46 C29 C30 C12 134.6(8) . . . . ?
C27 C29 C30 C12 -1.3(11) . . . . ?
C11 C12 C30 C29 4.0(12) . . . . ?
C13 C12 C30 C29 -136.2(8) . . . . ?
C11 C12 C30 C31 144.0(7) . . . . ?
C13 C12 C30 C31 3.9(9) . . . . ?
C29 C30 C31 C48 -2.4(12) . . . . ?
C12 C30 C31 C48 -142.4(8) . . . . ?
C29 C30 C31 C32 138.7(8) . . . . ?
C12 C30 C31 C32 -1.3(9) . . . . ?
C14 C13 C32 C33 1.4(11) . . . . ?
C12 C13 C32 C33 148.2(7) . . . . ?
C14 C13 C32 C31 -142.7(7) . . . . ?
C12 C13 C32 C31 4.0(8) . . . . ?
C48 C31 C32 C33 -3.2(12) . . . . ?
C30 C31 C32 C33 -145.1(7) . . . . ?
C48 C31 C32 C13 140.2(7) . . . . ?
C30 C31 C32 C13 -1.7(9) . . . . ?
C13 C32 C33 C34 -1.3(11) . . . . ?
C31 C32 C33 C34 138.7(8) . . . . ?
C13 C32 C33 C50 -139.9(8) . . . . ?
C31 C32 C33 C50 0.1(11) . . . . ?
C16 C15 C34 C33 -146.6(7) . . . . ?
C14 C15 C34 C33 3.7(11) . . . . ?
C16 C15 C34 C35 -5.6(11) . . . . ?
C14 C15 C34 C35 144.8(7) . . . . ?
C32 C33 C34 C15 -1.3(11) . . . . ?
C50 C33 C34 C15 141.6(7) . . . . ?
C32 C33 C34 C35 -147.4(7) . . . . ?
C50 C33 C34 C35 -4.5(8) . . . . ?
C15 C34 C35 C36 2.9(12) . . . . ?
C33 C34 C35 C36 148.9(7) . . . . ?
C15 C34 C35 C51 -141.8(8) . . . . ?
C33 C34 C35 C51 4.2(9) . . . . ?
C51 C35 C36 C17 140.4(8) . . . . ?
C34 C35 C36 C17 -0.2(12) . . . . ?
C51 C35 C36 C37 2.6(12) . . . . ?
C34 C35 C36 C37 -138.1(8) . . . . ?
C16 C17 C36 C35 0.5(12) . . . . ?
C18 C17 C36 C35 -145.2(8) . . . . ?
C16 C17 C36 C37 142.4(8) . . . . ?
C18 C17 C36 C37 -3.3(9) . . . . ?
C35 C36 C37 C53 0.9(12) . . . . ?
C17 C36 C37 C53 -140.9(8) . . . . ?
C35 C36 C37 C38 142.6(8) . . . . ?
C17 C36 C37 C38 0.8(9) . . . . ?
C53 C37 C38 C39 4.1(12) . . . . ?
C36 C37 C38 C39 -137.8(8) . . . . ?
C53 C37 C38 C18 143.9(8) . . . . ?
C36 C37 C38 C18 2.0(9) . . . . ?
C19 C18 C38 C39 -7.5(12) . . . . ?
C17 C18 C38 C39 137.1(8) . . . . ?
C19 C18 C38 C37 -148.7(8) . . . . ?
C17 C18 C38 C37 -4.1(9) . . . . ?
C37 C38 C39 C40 -2.4(12) . . . . ?
C18 C38 C39 C40 -138.8(8) . . . . ?
C37 C38 C39 C21 137.0(8) . . . . ?
C18 C38 C39 C21 0.6(12) . . . . ?
C20 C21 C39 C38 4.6(12) . . . . ?
C22 C21 C39 C38 -139.0(8) . . . . ?
C20 C21 C39 C40 147.9(7) . . . . ?
C22 C21 C39 C40 4.4(8) . . . . ?
C38 C39 C40 C54 0.2(12) . . . . ?
C21 C39 C40 C54 -143.5(7) . . . . ?
C38 C39 C40 C41 140.4(7) . . . . ?
C21 C39 C40 C41 -3.3(8) . . . . ?
C23 C22 C41 C42 0.7(11) . . . . ?
C21 C22 C41 C42 146.8(7) . . . . ?
C23 C22 C41 C40 -144.6(7) . . . . ?
C21 C22 C41 C40 1.6(8) . . . . ?
C54 C40 C41 C42 -2.6(11) . . . . ?
C39 C40 C41 C42 -143.1(7) . . . . ?
C54 C40 C41 C22 141.6(7) . . . . ?
C39 C40 C41 C22 1.1(8) . . . . ?
C22 C41 C42 C43 -2.7(11) . . . . ?
C40 C41 C42 C43 138.0(8) . . . . ?
C22 C41 C42 C56 -141.4(7) . . . . ?
C40 C41 C42 C56 -0.7(11) . . . . ?
C23 C24 C43 C42 3.5(11) . . . . ?
C25 C24 C43 C42 -146.5(7) . . . . ?
C23 C24 C43 C44 146.3(7) . . . . ?
C25 C24 C43 C44 -3.7(11) . . . . ?
C41 C42 C43 C24 0.5(11) . . . . ?
C56 C42 C43 C24 142.7(8) . . . . ?
C41 C42 C43 C44 -147.3(7) . . . . ?
C56 C42 C43 C44 -5.2(9) . . . . ?
C24 C43 C44 C45 0.2(12) . . . . ?
C42 C43 C44 C45 148.1(8) . . . . ?
C24 C43 C44 C57 -142.3(8) . . . . ?
C42 C43 C44 C57 5.6(9) . . . . ?
C43 C44 C45 C26 2.4(12) . . . . ?
C57 C44 C45 C26 141.1(8) . . . . ?
C43 C44 C45 C46 -137.1(8) . . . . ?
C57 C44 C45 C46 1.6(12) . . . . ?
C25 C26 C45 C44 -1.4(12) . . . . ?
C27 C26 C45 C44 -147.9(8) . . . . ?
C25 C26 C45 C46 142.5(8) . . . . ?
C27 C26 C45 C46 -3.9(9) . . . . ?
C30 C29 C46 C47 4.0(12) . . . . ?
C27 C29 C46 C47 144.7(8) . . . . ?
C30 C29 C46 C45 -138.3(8) . . . . ?
C27 C29 C46 C45 2.4(9) . . . . ?
C44 C45 C46 C47 1.1(12) . . . . ?
C26 C45 C46 C47 -141.4(8) . . . . ?
C44 C45 C46 C29 143.4(8) . . . . ?
C26 C45 C46 C29 0.9(9) . . . . ?
C29 C46 C47 C58 -140.6(8) . . . . ?
C45 C46 C47 C58 -2.7(12) . . . . ?
C29 C46 C47 C48 -3.9(12) . . . . ?
C45 C46 C47 C48 133.9(8) . . . . ?
C30 C31 C48 C49 140.9(8) . . . . ?
C32 C31 C48 C49 4.3(12) . . . . ?
C30 C31 C48 C47 2.4(12) . . . . ?
C32 C31 C48 C47 -134.2(8) . . . . ?
C46 C47 C48 C31 0.7(12) . . . . ?
C58 C47 C48 C31 142.0(8) . . . . ?
C46 C47 C48 C49 -142.2(8) . . . . ?
C58 C47 C48 C49 -0.9(9) . . . . ?
C31 C48 C49 C50 -2.4(12) . . . . ?
C47 C48 C49 C50 140.0(8) . . . . ?
C31 C48 C49 C59 -142.7(8) . . . . ?
C47 C48 C49 C59 -0.3(9) . . . . ?
C48 C49 C50 C51 -140.3(8) . . . . ?
C59 C49 C50 C51 -4.2(11) . . . . ?
C48 C49 C50 C33 -0.7(12) . . . . ?
C59 C49 C50 C33 135.4(8) . . . . ?
C32 C33 C50 C49 1.8(12) . . . . ?
C34 C33 C50 C49 -141.0(8) . . . . ?
C32 C33 C50 C51 146.1(7) . . . . ?
C34 C33 C50 C51 3.2(9) . . . . ?
C49 C50 C51 C52 1.3(12) . . . . ?
C33 C50 C51 C52 -142.5(8) . . . . ?
C49 C50 C51 C35 143.2(8) . . . . ?
C33 C50 C51 C35 -0.6(9) . . . . ?
C36 C35 C51 C52 -4.3(12) . . . . ?
C34 C35 C51 C52 139.8(8) . . . . ?
C36 C35 C51 C50 -146.4(8) . . . . ?
C34 C35 C51 C50 -2.2(9) . . . . ?
C50 C51 C52 C60 1.6(12) . . . . ?
C35 C51 C52 C60 -135.8(8) . . . . ?
C50 C51 C52 C53 140.1(8) . . . . ?
C35 C51 C52 C53 2.7(12) . . . . ?
C38 C37 C53 C52 -139.1(8) . . . . ?
C36 C37 C53 C52 -2.4(12) . . . . ?
C38 C37 C53 C54 -3.4(12) . . . . ?
C36 C37 C53 C54 133.2(8) . . . . ?
C51 C52 C53 C37 0.7(12) . . . . ?
C60 C52 C53 C37 142.8(8) . . . . ?
C51 C52 C53 C54 -139.8(8) . . . . ?
C60 C52 C53 C54 2.4(9) . . . . ?
C39 C40 C54 C55 139.2(8) . . . . ?
C41 C40 C54 C55 3.9(11) . . . . ?
C39 C40 C54 C53 0.4(12) . . . . ?
C41 C40 C54 C53 -134.9(8) . . . . ?
C37 C53 C54 C40 1.2(12) . . . . ?
C52 C53 C54 C40 141.6(8) . . . . ?
C37 C53 C54 C55 -141.5(8) . . . . ?
C52 C53 C54 C55 -1.2(9) . . . . ?
C40 C54 C55 C56 -2.0(11) . . . . ?
C53 C54 C55 C56 140.9(7) . . . . ?
C40 C54 C55 C60 -143.3(7) . . . . ?
C53 C54 C55 C60 -0.4(9) . . . . ?
C54 C55 C56 C57 -139.3(8) . . . . ?
C60 C55 C56 C57 -2.4(12) . . . . ?
C54 C55 C56 C42 -1.3(11) . . . . ?
C60 C55 C56 C42 135.5(8) . . . . ?
C41 C42 C56 C55 2.7(11) . . . . ?
C43 C42 C56 C55 -139.9(7) . . . . ?
C41 C42 C56 C57 145.5(7) . . . . ?
C43 C42 C56 C57 2.8(9) . . . . ?
C55 C56 C57 C58 -0.6(12) . . . . ?
C42 C56 C57 C58 -143.4(8) . . . . ?
C55 C56 C57 C44 143.5(8) . . . . ?
C42 C56 C57 C44 0.7(9) . . . . ?
C45 C44 C57 C58 -2.7(12) . . . . ?
C43 C44 C57 C58 140.4(8) . . . . ?
C45 C44 C57 C56 -147.0(8) . . . . ?
C43 C44 C57 C56 -3.9(9) . . . . ?
C56 C57 C58 C47 140.8(8) . . . . ?
C44 C57 C58 C47 1.0(12) . . . . ?
C56 C57 C58 C59 3.1(12) . . . . ?
C44 C57 C58 C59 -136.6(8) . . . . ?
C46 C47 C58 C57 1.7(12) . . . . ?
C48 C47 C58 C57 -139.7(8) . . . . ?
C46 C47 C58 C59 143.3(8) . . . . ?
C48 C47 C58 C59 1.9(9) . . . . ?
C57 C58 C59 C60 -2.8(12) . . . . ?
C47 C58 C59 C60 -144.8(8) . . . . ?
C57 C58 C59 C49 140.1(8) . . . . ?
C47 C58 C59 C49 -2.0(9) . . . . ?
C50 C49 C59 C60 4.2(12) . . . . ?
C48 C49 C59 C60 144.9(8) . . . . ?
C50 C49 C59 C58 -139.2(8) . . . . ?
C48 C49 C59 C58 1.4(9) . . . . ?
C58 C59 C60 C52 137.1(8) . . . . ?
C49 C59 C60 C52 -1.3(12) . . . . ?
C58 C59 C60 C55 -0.1(12) . . . . ?
C49 C59 C60 C55 -138.6(8) . . . . ?
C51 C52 C60 C59 -1.6(12) . . . . ?
C53 C52 C60 C59 -144.3(8) . . . . ?
C51 C52 C60 C55 140.0(8) . . . . ?
C53 C52 C60 C55 -2.7(9) . . . . ?
C56 C55 C60 C59 2.7(12) . . . . ?
C54 C55 C60 C59 144.4(8) . . . . ?
C56 C55 C60 C52 -139.8(8) . . . . ?
C54 C55 C60 C52 1.9(9) . . . . ?
C3 C2 C61 C62 -12.0(10) . . . . ?
C16 C2 C61 C62 -179.7(7) . . . . ?
C3 C2 C61 C1 111.6(8) . . . . ?
C16 C2 C61 C1 -56.2(8) . . . . ?
C3 C2 C61 C64 -128.4(8) . . . . ?
C16 C2 C61 C64 63.9(9) . . . . ?
C10 C1 C61 C2 -107.5(8) . . . . ?
C14 C1 C61 C2 58.8(7) . . . . ?
C10 C1 C61 C62 12.9(10) . . . . ?
C14 C1 C61 C62 179.2(6) . . . . ?
C10 C1 C61 C64 137.1(7) . . . . ?
C14 C1 C61 C64 -56.6(8) . . . . ?
C63 N1 C62 C70 177.1(7) . . . . ?
C63 N1 C62 C61 5.0(12) . . . . ?
C2 C61 C62 N1 4.8(11) . . . . ?
C1 C61 C62 N1 -110.6(9) . . . . ?
C64 C61 C62 N1 121.6(8) . . . . ?
C2 C61 C62 C70 -167.1(7) . . . . ?
C1 C61 C62 C70 77.5(9) . . . . ?
C64 C61 C62 C70 -50.3(9) . . . . ?
C62 N1 C63 C3 -7.6(11) . . . . ?
C62 N1 C63 C76 -128.2(8) . . . . ?
C62 N1 C63 C4 116.9(8) . . . . ?
C2 C3 C63 N1 -0.1(11) . . . . ?
C19 C3 C63 N1 170.2(7) . . . . ?
C2 C3 C63 C76 120.4(8) . . . . ?
C19 C3 C63 C76 -69.3(9) . . . . ?
C2 C3 C63 C4 -122.8(8) . . . . ?
C19 C3 C63 C4 47.5(9) . . . . ?
O1 C4 C63 N1 38.3(9) . . . . ?
C5 C4 C63 N1 -140.0(7) . . . . ?
O1 C4 C63 C3 165.6(7) . . . . ?
C5 C4 C63 C3 -12.8(9) . . . . ?
O1 C4 C63 C76 -77.1(9) . . . . ?
C5 C4 C63 C76 104.5(7) . . . . ?
C2 C61 C64 C65 58.8(9) . . . . ?
C62 C61 C64 C65 -60.3(9) . . . . ?
C1 C61 C64 C65 170.9(7) . . . . ?
C2 C61 C64 C69 -123.6(8) . . . . ?
C62 C61 C64 C69 117.3(8) . . . . ?
C1 C61 C64 C69 -11.5(11) . . . . ?
C69 C64 C65 C66 1.7(12) . . . . ?
C61 C64 C65 C66 179.3(8) . . . . ?
C64 C65 C66 C67 -2.5(14) . . . . ?
C65 C66 C67 C68 1.7(14) . . . . ?
C66 C67 C68 C69 0.0(14) . . . . ?
C67 C68 C69 C64 -0.8(13) . . . . ?
C65 C64 C69 C68 0.0(12) . . . . ?
C61 C64 C69 C68 -177.5(8) . . . . ?
N1 C62 C70 C71 -21.7(11) . . . . ?
C61 C62 C70 C71 151.1(8) . . . . ?
N1 C62 C70 C75 158.9(8) . . . . ?
C61 C62 C70 C75 -28.3(11) . . . . ?
C75 C70 C71 C72 0.2(13) . . . . ?
C62 C70 C71 C72 -179.2(8) . . . . ?
C70 C71 C72 C73 0.0(14) . . . . ?
C71 C72 C73 C74 -0.3(14) . . . . ?
C72 C73 C74 C75 0.5(14) . . . . ?
C71 C70 C75 C74 0.0(13) . . . . ?
C62 C70 C75 C74 179.4(8) . . . . ?
C73 C74 C75 C70 -0.4(14) . . . . ?
C80 N2 C76 C77 1.1(12) . . . . ?
C80 N2 C76 C63 -177.6(7) . . . . ?
N1 C63 C76 N2 -172.9(6) . . . . ?
C3 C63 C76 N2 61.8(8) . . . . ?
C4 C63 C76 N2 -57.6(8) . . . . ?
N1 C63 C76 C77 8.4(10) . . . . ?
C3 C63 C76 C77 -116.9(8) . . . . ?
C4 C63 C76 C77 123.7(8) . . . . ?
N2 C76 C77 C78 -1.2(14) . . . . ?
C63 C76 C77 C78 177.4(8) . . . . ?
C76 C77 C78 C79 0.4(15) . . . . ?
C77 C78 C79 C80 0.4(15) . . . . ?
C76 N2 C80 C79 -0.2(13) . . . . ?
C78 C79 C80 N2 -0.5(14) . . . . ?
C93 P1 C81 C86 24.8(7) . . . . ?
C87 P1 C81 C86 133.6(7) . . . . ?
Pt1 P1 C81 C86 -108.2(6) . . . . ?
C93 P1 C81 C82 -158.9(6) . . . . ?
C87 P1 C81 C82 -50.1(7) . . . . ?
Pt1 P1 C81 C82 68.1(6) . . . . ?
C86 C81 C82 C83 1.6(11) . . . . ?
P1 C81 C82 C83 -174.9(6) . . . . ?
C81 C82 C83 C84 -0.2(12) . . . . ?
C82 C83 C84 C85 -1.7(12) . . . . ?
C83 C84 C85 C86 2.2(13) . . . . ?
C82 C81 C86 C85 -1.1(11) . . . . ?
P1 C81 C86 C85 175.2(6) . . . . ?
C84 C85 C86 C81 -0.8(13) . . . . ?
C93 P1 C87 C88 -117.7(7) . . . . ?
C81 P1 C87 C88 135.4(7) . . . . ?
Pt1 P1 C87 C88 14.7(7) . . . . ?
C93 P1 C87 C92 63.5(8) . . . . ?
C81 P1 C87 C92 -43.5(7) . . . . ?
Pt1 P1 C87 C92 -164.2(6) . . . . ?
C92 C87 C88 C89 -1.7(13) . . . . ?
P1 C87 C88 C89 179.5(7) . . . . ?
C87 C88 C89 C90 1.5(14) . . . . ?
C88 C89 C90 C91 -0.8(14) . . . . ?
C89 C90 C91 C92 0.3(13) . . . . ?
C90 C91 C92 C87 -0.6(13) . . . . ?
C88 C87 C92 C91 1.2(12) . . . . ?
P1 C87 C92 C91 -179.9(6) . . . . ?
C87 P1 C93 C94 -7.0(9) . . . . ?
C81 P1 C93 C94 99.1(8) . . . . ?
Pt1 P1 C93 C94 -132.6(7) . . . . ?
C87 P1 C93 C98 173.9(7) . . . . ?
C81 P1 C93 C98 -79.9(7) . . . . ?
Pt1 P1 C93 C98 48.3(8) . . . . ?
C98 C93 C94 C95 0.0(15) . . . . ?
P1 C93 C94 C95 -179.1(8) . . . . ?
C93 C94 C95 C96 -0.2(17) . . . . ?
C94 C95 C96 C97 1.2(18) . . . . ?
C95 C96 C97 C98 -2.0(18) . . . . ?
C96 C97 C98 C93 1.7(16) . . . . ?
C94 C93 C98 C97 -0.8(14) . . . . ?
P1 C93 C98 C97 178.4(8) . . . . ?
C105 P2 C99 C104 -70.2(8) . . . . ?
C111 P2 C99 C104 37.7(8) . . . . ?
Pt1 P2 C99 C104 167.7(6) . . . . ?
C105 P2 C99 C100 104.1(7) . . . . ?
C111 P2 C99 C100 -148.0(7) . . . . ?
Pt1 P2 C99 C100 -17.9(8) . . . . ?
C104 C99 C100 C101 -1.0(13) . . . . ?
P2 C99 C100 C101 -175.4(7) . . . . ?
C99 C100 C101 C102 1.4(14) . . . . ?
C100 C101 C102 C103 -0.9(15) . . . . ?
C101 C102 C103 C104 0.0(14) . . . . ?
C100 C99 C104 C103 0.1(13) . . . . ?
P2 C99 C104 C103 174.3(7) . . . . ?
C102 C103 C104 C99 0.4(14) . . . . ?
C99 P2 C105 C110 -179.5(7) . . . . ?
C111 P2 C105 C110 71.7(7) . . . . ?
Pt1 P2 C105 C110 -56.6(7) . . . . ?
C99 P2 C105 C106 -4.1(8) . . . . ?
C111 P2 C105 C106 -112.9(7) . . . . ?
Pt1 P2 C105 C106 118.8(7) . . . . ?
C110 C105 C106 C107 -0.8(13) . . . . ?
P2 C105 C106 C107 -176.2(7) . . . . ?
C105 C106 C107 C108 -0.2(15) . . . . ?
C106 C107 C108 C109 0.2(15) . . . . ?
C107 C108 C109 C110 0.9(14) . . . . ?
C108 C109 C110 C105 -1.9(13) . . . . ?
C106 C105 C110 C109 1.8(13) . . . . ?
P2 C105 C110 C109 177.4(7) . . . . ?
C105 P2 C111 C116 -27.8(8) . . . . ?
C99 P2 C111 C116 -135.8(7) . . . . ?
Pt1 P2 C111 C116 96.8(7) . . . . ?
C105 P2 C111 C112 156.1(6) . . . . ?
C99 P2 C111 C112 48.2(7) . . . . ?
Pt1 P2 C111 C112 -79.2(7) . . . . ?
C116 C111 C112 C113 -2.7(12) . . . . ?
P2 C111 C112 C113 173.5(6) . . . . ?
C111 C112 C113 C114 2.9(12) . . . . ?
C112 C113 C114 C115 -1.2(13) . . . . ?
C113 C114 C115 C116 -0.7(14) . . . . ?
C114 C115 C116 C111 0.9(14) . . . . ?
C112 C111 C116 C115 0.8(13) . . . . ?
P2 C111 C116 C115 -175.2(7) . . . . ?
C11B C11D C119 C120 -168.8(19) . . . . ?
C11A C11C C119 C120 176(3) . . . . ?
C11D C119 C120 C121 -173.8(17) . . . . ?
C11C C119 C120 C121 -163(2) . . . . ?
C119 C120 C121 C122 -57(2) . . . . ?
C128 C124 C125 C126 -33.2(18) . . . . ?
C123 C124 C125 C126 -161.9(16) . . . . ?
C124 C125 C126 C127 52.7(18) . . . . ?
C125 C126 C127 C128 -39.6(17) . . . . ?
C125 C124 C128 C127 8(2) . . . . ?
C123 C124 C128 C127 126(2) . . . . ?
C126 C127 C128 C124 19(2) . . . . ?
